data_7716302
loop_
_publ_author_name
'Sun, Xiaofei'
'Jin, Da'
'Maier, Stefanie'
'Hinz, Alexander'
'Roesky, Peter W.'

_publ_section_title
;
 Reactivities of phosphaalkynes towards diverse bis-silylenes.
;
_journal_issue 24
_journal_name_full 'Dalton transactions (Cambridge, England : 2003)'
_journal_page_first 10220
_journal_page_last 10225
_journal_paper_doi 10.1039/d4dt01367k
_journal_volume 53
_journal_year 2024
_chemical_formula_moiety 'C37 H65 B10 N4 P Si2, 0.5(C6 H18 O Si2)'
_chemical_formula_sum 'C40 H74 B10 N4 O0.5 P Si3'
_chemical_formula_weight 842.37
_space_group_crystal_system monoclinic
_space_group_IT_number 14
_space_group_name_Hall '-P 2yn'
_space_group_name_H-M_alt 'P 1 21/n 1'
_atom_sites_solution_hydrogens geom
_atom_sites_solution_primary dual
_audit_creation_date 2024-03-25
_audit_creation_method
;
Olex2 1.5
(compiled 2024.02.16 svn.r378c4104 for OlexSys, GUI svn.r6928)
;
_audit_update_record
;
2024-04-04 deposited with the CCDC.	2024-05-29 downloaded from the CCDC.
;
_cell_angle_alpha 90
_cell_angle_beta 94.297(11)
_cell_angle_gamma 90
_cell_formula_units_Z 4
_cell_length_a 11.5007(17)
_cell_length_b 19.956(3)
_cell_length_c 21.117(3)
_cell_measurement_reflns_used 14283
_cell_measurement_temperature 100
_cell_measurement_theta_max 30.17
_cell_measurement_theta_min 1.93
_cell_volume 4832.9(12)
_computing_cell_refinement
;
X-Area Recipe 1.37.0.0 (STOE, 2021)
;
_computing_data_collection
;
X-Area Pilatus3_SV 1.31.186.0 (STOE, 2022)
;
_computing_data_reduction
;
X-Area Integrate 2.5.3.0 (STOE, 2021)
X-Area LANA 2.7.5.0 (STOE, 2022)
;
_computing_molecular_graphics 'Olex2 1.5 (Dolomanov et al., 2009)'
_computing_publication_material
;
STOE & Cie GmbH, X-Area, software package for collecting single-crystal or
multi-domain crystal data on STOE area-detector diffractometers, for image 
processing, for the correction and scaling of reflection intensities and 
for outlier rejection, version 2.1, Darmstadt 2022
;
_computing_structure_refinement 'SHELXL 2019/2 (Sheldrick, 2015)'
_computing_structure_solution 'SHELXT 2018/2 (Sheldrick, 2018)'
_diffrn_ambient_temperature 100
_diffrn_detector Pilatus200K
_diffrn_detector_area_resol_mean 5.81
_diffrn_detector_type 'DECTRIS PILATUS 200K'
_diffrn_measured_fraction_theta_full 0.999
_diffrn_measured_fraction_theta_max 0.999
_diffrn_measurement_details
;
 280 frames, detector distance = 40 mm
;
_diffrn_measurement_device 'Eulerian 4-circle diffractometer'
_diffrn_measurement_device_type 'STOE STADIVARI'
_diffrn_measurement_method 'rotation method, \w scans'
_diffrn_radiation_collimation '0.5 mm diameter, monocapillary'
_diffrn_radiation_monochromator 'plane graphite'
_diffrn_radiation_polarisn_norm 0
_diffrn_radiation_probe x-ray
_diffrn_radiation_type 'Mo K\a'
_diffrn_radiation_wavelength 0.71073
_diffrn_reflns_av_R_equivalents 0.0817
_diffrn_reflns_av_unetI/netI 0.1214
_diffrn_reflns_Laue_measured_fraction_full 0.999
_diffrn_reflns_Laue_measured_fraction_max 0.999
_diffrn_reflns_limit_h_max 13
_diffrn_reflns_limit_h_min -13
_diffrn_reflns_limit_k_max 23
_diffrn_reflns_limit_k_min -20
_diffrn_reflns_limit_l_max 25
_diffrn_reflns_limit_l_min -25
_diffrn_reflns_number 23166
_diffrn_reflns_point_group_measured_fraction_full 0.999
_diffrn_reflns_point_group_measured_fraction_max 0.999
_diffrn_reflns_theta_full 25.242
_diffrn_reflns_theta_max 25.250
_diffrn_reflns_theta_min 1.934
_diffrn_source 'Mo Genix 3D HF'
_diffrn_source_current 1.00
_diffrn_source_power 0.050
_diffrn_source_voltage 50
_exptl_absorpt_coefficient_mu 0.166
_exptl_absorpt_correction_T_max 0.9950
_exptl_absorpt_correction_T_min 0.9937
_exptl_absorpt_correction_type multi-scan
_exptl_absorpt_process_details
;
STOE LANA, absorption correction by scaling of reflection intensities.
J. Koziskova, F. Hahn, J. Richter, J. Kozisek, "Comparison of different
absorption corrections on the model structure of tetrakis(\m~2~-acetato)-
diaqua-di-copper(II)", Acta Chimica Slovaca, vol. 9, no. 2, 2016, pp. 136 - 140.
;
_exptl_crystal_colour yellow
_exptl_crystal_colour_primary yellow
_exptl_crystal_density_diffrn 1.158
_exptl_crystal_density_method 'not measured'
_exptl_crystal_description block
_exptl_crystal_F_000 1812
_exptl_crystal_size_max 0.317
_exptl_crystal_size_mid 0.29
_exptl_crystal_size_min 0.25
_refine_diff_density_max 0.590
_refine_diff_density_min -0.936
_refine_diff_density_rms 0.085
_refine_ls_extinction_method none
_refine_ls_goodness_of_fit_ref 1.011
_refine_ls_hydrogen_treatment constr
_refine_ls_matrix_type full
_refine_ls_number_parameters 583
_refine_ls_number_reflns 8735
_refine_ls_number_restraints 58
_refine_ls_restrained_S_all 1.018
_refine_ls_R_factor_all 0.1517
_refine_ls_R_factor_gt 0.0803
_refine_ls_shift/su_max 0.001
_refine_ls_shift/su_mean 0.000
_refine_ls_structure_factor_coef Fsqd
_refine_ls_weighting_details 'w=1/[\s^2^(Fo^2^)+(0.0940P)^2^+9.6880P] where P=(Fo^2^+2Fc^2^)/3'
_refine_ls_weighting_scheme calc
_refine_ls_wR_factor_gt 0.1776
_refine_ls_wR_factor_ref 0.2178
_reflns_Friedel_coverage 0.000
_reflns_number_gt 5069
_reflns_number_total 8735
_reflns_threshold_expression 'I > 2\s(I)'
_cod_data_source_file d4dt01367k2.cif
_cod_data_source_block xf-sibsi-tbucp
_cod_depositor_comments 'Adding full bibliography for 7716299--7716302.cif.'
_cod_original_cell_volume 4832.8(12)
_cod_original_formula_sum 'C40 H74 B10 N4 O0.50 P Si3'
_cod_database_code 7716302
_shelx_shelxl_version_number 2019/2
_audit_contact_author
;
      Prof. Dr. Peter W. Roesky
      Karlsruher Institut fuer Technologie (KIT), CS
      Institut fuer Anorganische Chemie (AOC)
      Lehrstuhl fuer Anorganische Funktionsmaterialien
      Engesserstr. 15, Geb. 30.45
      76131 Karlsruhe 
      Bundesrepublik Deutschland
;
_audit_contact_letter
;
;
_shelx_space_group_comment
;
The symmetry employed for this shelxl refinement is uniquely defined
by the following loop, which should always be used as a source of
symmetry information in preference to the above space-group names.
They are only intended as comments.
;
_shelx_estimated_absorpt_t_max 0.960
_shelx_estimated_absorpt_t_min 0.949
_olex2_refinement_description
;
1. Fixed Uiso
 At 1.2 times of:
  All B(H) groups, All C(H) groups
 At 1.5 times of:
  All C(H,H,H) groups
2. Restrained distances
 Si3-O \\sim Si4-O
 with sigma of 0.02
 Si3-C40 \\sim Si4-C41
 with sigma of 0.02
 C40-O \\sim C41-O
 with sigma of 0.04
 Si3-C39 \\sim Si4-C43
 with sigma of 0.02
 C39-O \\sim C43-O
 with sigma of 0.04
 C38-O \\sim C42-O
 with sigma of 0.04
 Si3-C38 \\sim Si4-C42
 with sigma of 0.02
 C40-C39 \\sim C41-C43
 with sigma of 0.04
 C40-C38 \\sim C41-C42
 with sigma of 0.04
 C39-C38 \\sim C43-C42
 with sigma of 0.04
3. Uiso/Uaniso restraints and constraints
C38 \\sim C38 \\sim C39 \\sim C39 \\sim C40 \\sim C40 \\sim C41 \\sim C41 \\sim
C42 \\sim C42 \\sim C43 \\sim C43 \\sim O \\sim O \\sim Si3 \\sim Si3 \\sim Si4
\\sim Si4: within 2.5A with sigma of 0.01 and sigma for terminal atoms of 0.02
within 2.5A
Uanis(Si3) = Uanis(Si4)
4. Others
 Fixed Sof: C38(0.5) H38A(0.5) H38B(0.5) H38C(0.5) C39(0.5) H39A(0.5)
 H39B(0.5) H39C(0.5) C40(0.5) H40A(0.5) H40B(0.5) H40C(0.5) C41(0.5) H41A(0.5)
 H41B(0.5) H41C(0.5) C42(0.5) H42A(0.5) H42B(0.5) H42C(0.5) C43(0.5) H43A(0.5)
 H43B(0.5) H43C(0.5) O(0.5) Si3(0.5) Si4(0.5)
5.a Aromatic/amide H refined with riding coordinates:
 C14(H14), C15(H15), C16(H16), C17(H17), C18(H18), C29(H29), C30(H30),
 C31(H31), C32(H32), C33(H33)
5.b Idealised Me refined as rotating group:
 C3(H3A,H3B,H3C), C4(H4A,H4B,H4C), C5(H5A,H5B,H5C), C10(H10A,H10B,H10C),
 C11(H11A,H11B,H11C), C12(H12A,H12B,H12C), C20(H20A,H20B,H20C), C21(H21A,H21B,
 H21C), C22(H22A,H22B,H22C), C24(H24A,H24B,H24C), C25(H25A,H25B,H25C), C26(H26A,
 H26B,H26C), C35(H35A,H35B,H35C), C36(H36A,H36B,H36C), C37(H37A,H37B,H37C),
 C38(H38A,H38B,H38C), C39(H39A,H39B,H39C), C40(H40A,H40B,H40C), C41(H41A,H41B,
 H41C), C42(H42A,H42B,H42C), C43(H43A,H43B,H43C)
5.c Boron cage BH refined with riding coordinates:
 B1(H1), B2(H2), B3(H3), B4(H4), B5(H5), B6(H6), B7(H7), B8(H8), B9(H9),
 B10(H10)
;
_olex2_submission_special_instructions 'No special instructions were received'
_stoe_detector_distance '40.0 mm'
_stoe_detector_pixelsize_x '0.172 mm'
_stoe_detector_pixelsize_y '0.172 mm'
_stoe_detector_size_x '7.0 cm'
_stoe_detector_size_y '8.4 cm'
_stoe_evaluation_integration_a 5.0
_stoe_evaluation_integration_b -2.0
_stoe_evaluation_integration_ems 0.015
_stoe_evaluation_lana_bis_l_even_max -
_stoe_evaluation_lana_bis_l_odd_max -
_stoe_evaluation_lana_bos_l_even_max 4
_stoe_evaluation_lana_bos_l_odd_max 1
_stoe_evaluation_lana_completeness 83.6
_stoe_evaluation_lana_dxs_max_order 1
_stoe_evaluation_lana_dys_max_order 1
_stoe_evaluation_lana_fs_max_order 3
_stoe_evaluation_lana_max_2theta_available 63.1
_stoe_evaluation_lana_max_2theta_desired 63.1
_stoe_evaluation_lana_mean_redundancy 2.3
_stoe_evaluation_lana_number_refls_after_or 31364
_stoe_evaluation_lana_number_refls_outliers 5343
_stoe_evaluation_lana_number_refls_total 36707
_stoe_evaluation_lana_number_refls_unique 13550
_stoe_evaluation_lana_number_refls_written 31364
_stoe_evaluation_lana_or_c1 0.035
_stoe_evaluation_lana_or_c2 0
_stoe_evaluation_lana_or_c3 0
_stoe_evaluation_lana_or_c4 0.7
_stoe_evaluation_lana_point_group 2/m
_stoe_evaluation_lana_table
;
#----------------------------------------------------------------------------
2Theta           6.1   12.9   19.7   26.5   33.3   40.1   46.9   53.7   60.5
#----------------------------------------------------------------------------
<Resolution>    5.39   3.06   2.02   1.55   1.23   1.03   0.89   0.79   0.72
N(total)         311   1159   2722   4324   5285   6681   7389   7209   1627
<Redundancy>     3.6    3.4    3.7    3.3    2.7    2.5    2.2    1.9    1.2
Complet. [%%]   100.0  100.0  100.0   99.8   99.9  100.0   99.9   95.0   35.9
<I/sigma>       83.7   36.2   14.5    9.5    5.8    3.1    1.5    0.9    0.4
R(int)         0.050  0.029  0.039  0.053  0.079  0.140  0.253  0.356  0.590
#----------------------------------------------------------------------------
;
_stoe_measurement_identifier XF-SiBSi-tBuCP
_stoe_measurement_max_exposure_per_frame '90.0 s'
_stoe_measurement_mean_exposure_per_frame '90.0 s'
_stoe_measurement_min_exposure_per_frame '90.0 s'
_stoe_measurement_total_exposure_time '7.0 h'
_stoe_measurement_total_frame_number 280
_stoe_measurement_total_run_number 4
_stoe_measurement_tube_power '50.0 W'

loop_
_space_group_symop_operation_xyz
'x, y, z'
'-x+1/2, y+1/2, -z+1/2'
'-x, -y, -z'
'x-1/2, -y-1/2, z-1/2'

loop_
_atom_site_label
_atom_site_type_symbol
_atom_site_fract_x
_atom_site_fract_y
_atom_site_fract_z
_atom_site_U_iso_or_equiv
_atom_site_adp_type
_atom_site_occupancy
_atom_site_site_symmetry_order
_atom_site_calc_flag
_atom_site_refinement_flags_posn
_atom_site_refinement_flags_adp
_atom_site_refinement_flags_occupancy
_atom_site_disorder_assembly
_atom_site_disorder_group
B1 B 0.7319(5) 0.2678(3) 0.4768(3) 0.0227(12) Uani 1 1 d . . . . .
H1 H 0.702738 0.320851 0.482651 0.027 Uiso 1 1 calc R U . . .
B2 B 0.7626(5) 0.2158(3) 0.5436(3) 0.0264(13) Uani 1 1 d . . . . .
H2 H 0.755547 0.233610 0.593480 0.032 Uiso 1 1 calc R U . . .
B3 B 0.7222(5) 0.1337(3) 0.5206(3) 0.0271(13) Uani 1 1 d . . . . .
H3 H 0.687781 0.097227 0.554946 0.033 Uiso 1 1 calc R U . . .
B4 B 0.6688(5) 0.1364(3) 0.4396(3) 0.0254(13) Uani 1 1 d . . . . .
H4 H 0.598269 0.101714 0.420269 0.031 Uiso 1 1 calc R U . . .
B5 B 0.8202(5) 0.2451(3) 0.4156(3) 0.0277(13) Uani 1 1 d . . . . .
H5 H 0.850618 0.282336 0.380776 0.033 Uiso 1 1 calc R U . . .
B6 B 0.7829(5) 0.1628(3) 0.3929(3) 0.0261(13) Uani 1 1 d . . . . .
H6 H 0.789404 0.145092 0.342944 0.031 Uiso 1 1 calc R U . . .
B7 B 0.8758(5) 0.2433(3) 0.4968(3) 0.0285(13) Uani 1 1 d . . . . .
H7 H 0.944258 0.279521 0.515718 0.034 Uiso 1 1 calc R U . . .
B8 B 0.9088(5) 0.1769(3) 0.4449(3) 0.0283(13) Uani 1 1 d . . . . .
H8 H 0.999001 0.168700 0.429732 0.034 Uiso 1 1 calc R U . . .
B9 B 0.8715(5) 0.1586(3) 0.5244(3) 0.0281(13) Uani 1 1 d . . . . .
H9 H 0.937159 0.138236 0.561328 0.034 Uiso 1 1 calc R U . . .
B10 B 0.8129(5) 0.1088(3) 0.4599(3) 0.0276(13) Uani 1 1 d . . . . .
H10 H 0.839655 0.055262 0.454264 0.033 Uiso 1 1 calc R U . . .
C1 C 0.3812(4) 0.1786(2) 0.4635(2) 0.0227(11) Uani 1 1 d . . . . .
C2 C 0.3130(4) 0.1441(3) 0.5140(2) 0.0275(12) Uani 1 1 d . . . . .
C3 C 0.3999(5) 0.1101(3) 0.5634(3) 0.0547(18) Uani 1 1 d . . . . .
H3A H 0.444707 0.076003 0.542393 0.082 Uiso 1 1 calc R U . . .
H3B H 0.356859 0.088945 0.596407 0.082 Uiso 1 1 calc R U . . .
H3C H 0.453283 0.143875 0.582837 0.082 Uiso 1 1 calc R U . . .
C4 C 0.2418(5) 0.1950(3) 0.5486(3) 0.0449(15) Uani 1 1 d . . . . .
H4A H 0.293746 0.229641 0.567719 0.067 Uiso 1 1 calc R U . . .
H4B H 0.202000 0.172318 0.582033 0.067 Uiso 1 1 calc R U . . .
H4C H 0.183793 0.215861 0.518423 0.067 Uiso 1 1 calc R U . . .
C5 C 0.2311(5) 0.0916(3) 0.4852(3) 0.0353(13) Uani 1 1 d . . . . .
H5A H 0.181017 0.111490 0.450571 0.053 Uiso 1 1 calc R U . . .
H5B H 0.182640 0.074267 0.517758 0.053 Uiso 1 1 calc R U . . .
H5C H 0.276298 0.054814 0.468494 0.053 Uiso 1 1 calc R U . . .
C6 C 0.6459(4) 0.2012(2) 0.4899(2) 0.0214(11) Uani 1 1 d . . . . .
C7 C 0.6799(4) 0.2177(2) 0.4152(2) 0.0186(10) Uani 1 1 d . . . . .
C8 C 0.5733(4) 0.3342(2) 0.3044(2) 0.0205(10) Uani 1 1 d . . . . .
C9 C 0.5154(4) 0.4107(2) 0.3927(2) 0.0215(11) Uani 1 1 d . . . . .
C10 C 0.6284(4) 0.4512(2) 0.4028(2) 0.0257(11) Uani 1 1 d . . . . .
H10A H 0.614965 0.490557 0.429127 0.039 Uiso 1 1 calc R U . . .
H10B H 0.653113 0.465867 0.361620 0.039 Uiso 1 1 calc R U . . .
H10C H 0.689360 0.423236 0.424196 0.039 Uiso 1 1 calc R U . . .
C11 C 0.4679(4) 0.4007(2) 0.4575(2) 0.0247(11) Uani 1 1 d . . . . .
H11A H 0.526303 0.377640 0.485768 0.037 Uiso 1 1 calc R U . . .
H11B H 0.396649 0.373721 0.452702 0.037 Uiso 1 1 calc R U . . .
H11C H 0.450213 0.444448 0.475616 0.037 Uiso 1 1 calc R U . . .
C12 C 0.4242(4) 0.4503(2) 0.3512(2) 0.0251(11) Uani 1 1 d . . . . .
H12A H 0.408295 0.492928 0.371892 0.038 Uiso 1 1 calc R U . . .
H12B H 0.352074 0.424157 0.345363 0.038 Uiso 1 1 calc R U . . .
H12C H 0.454033 0.459103 0.309692 0.038 Uiso 1 1 calc R U . . .
C13 C 0.6173(4) 0.3852(2) 0.2604(2) 0.0233(11) Uani 1 1 d . . . . .
C14 C 0.7354(4) 0.4024(2) 0.2679(2) 0.0297(12) Uani 1 1 d . . . . .
H14 H 0.784542 0.382449 0.300834 0.036 Uiso 1 1 calc R U . . .
C15 C 0.7807(5) 0.4482(3) 0.2274(3) 0.0368(14) Uani 1 1 d . . . . .
H15 H 0.860841 0.459964 0.232738 0.044 Uiso 1 1 calc R U . . .
C16 C 0.7103(5) 0.4767(3) 0.1796(3) 0.0390(14) Uani 1 1 d . . . . .
H16 H 0.741813 0.508464 0.152097 0.047 Uiso 1 1 calc R U . . .
C17 C 0.5948(5) 0.4598(2) 0.1712(2) 0.0339(13) Uani 1 1 d . . . . .
H17 H 0.546865 0.479466 0.137592 0.041 Uiso 1 1 calc R U . . .
C18 C 0.5475(5) 0.4138(2) 0.2117(2) 0.0285(12) Uani 1 1 d . . . . .
H18 H 0.467269 0.402185 0.205872 0.034 Uiso 1 1 calc R U . . .
C19 C 0.5987(4) 0.2309(2) 0.2366(2) 0.0200(10) Uani 1 1 d . . . . .
C20 C 0.7268(4) 0.2387(2) 0.2220(2) 0.0252(11) Uani 1 1 d . . . . .
H20A H 0.740906 0.284901 0.208889 0.038 Uiso 1 1 calc R U . . .
H20B H 0.743830 0.207953 0.187727 0.038 Uiso 1 1 calc R U . . .
H20C H 0.777391 0.228164 0.260134 0.038 Uiso 1 1 calc R U . . .
C21 C 0.5183(4) 0.2527(3) 0.1789(2) 0.0285(12) Uani 1 1 d . . . . .
H21A H 0.436942 0.251031 0.189706 0.043 Uiso 1 1 calc R U . . .
H21B H 0.528774 0.222335 0.143249 0.043 Uiso 1 1 calc R U . . .
H21C H 0.537815 0.298503 0.166814 0.043 Uiso 1 1 calc R U . . .
C22 C 0.5724(4) 0.1582(2) 0.2510(2) 0.0255(11) Uani 1 1 d . . . . .
H22A H 0.621166 0.143762 0.288547 0.038 Uiso 1 1 calc R U . . .
H22B H 0.589122 0.130309 0.214583 0.038 Uiso 1 1 calc R U . . .
H22C H 0.489996 0.153675 0.259093 0.038 Uiso 1 1 calc R U . . .
C23 C 0.1698(4) 0.2764(2) 0.3181(2) 0.0232(11) Uani 1 1 d . . . . .
C24 C 0.2392(4) 0.3129(2) 0.2697(2) 0.0290(12) Uani 1 1 d . . . . .
H24A H 0.321071 0.316269 0.286052 0.043 Uiso 1 1 calc R U . . .
H24B H 0.207133 0.357975 0.262404 0.043 Uiso 1 1 calc R U . . .
H24C H 0.234047 0.287902 0.229670 0.043 Uiso 1 1 calc R U . . .
C25 C 0.0423(4) 0.2705(2) 0.2921(2) 0.0283(12) Uani 1 1 d . . . . .
H25A H 0.038891 0.252501 0.248845 0.042 Uiso 1 1 calc R U . . .
H25B H 0.005754 0.314881 0.291588 0.042 Uiso 1 1 calc R U . . .
H25C H 0.000724 0.240372 0.319276 0.042 Uiso 1 1 calc R U . . .
C26 C 0.1746(4) 0.3135(2) 0.3808(2) 0.0287(12) Uani 1 1 d . . . . .
H26A H 0.127446 0.289623 0.410314 0.043 Uiso 1 1 calc R U . . .
H26B H 0.143816 0.358900 0.373859 0.043 Uiso 1 1 calc R U . . .
H26C H 0.255564 0.315928 0.398691 0.043 Uiso 1 1 calc R U . . .
C27 C 0.2189(4) 0.1533(2) 0.3012(2) 0.0199(10) Uani 1 1 d . . . . .
C28 C 0.1310(4) 0.1382(2) 0.2469(2) 0.0203(10) Uani 1 1 d . . . . .
C29 C 0.1551(4) 0.1557(2) 0.1854(2) 0.0257(11) Uani 1 1 d . . . . .
H29 H 0.230217 0.172001 0.177320 0.031 Uiso 1 1 calc R U . . .
C30 C 0.0700(5) 0.1494(2) 0.1363(2) 0.0293(12) Uani 1 1 d . . . . .
H30 H 0.086013 0.161449 0.094304 0.035 Uiso 1 1 calc R U . . .
C31 C -0.0393(5) 0.1252(3) 0.1485(2) 0.0330(13) Uani 1 1 d . . . . .
H31 H -0.098819 0.122078 0.114906 0.040 Uiso 1 1 calc R U . . .
C32 C -0.0618(4) 0.1060(2) 0.2082(2) 0.0291(12) Uani 1 1 d . . . . .
H32 H -0.135802 0.087642 0.215627 0.035 Uiso 1 1 calc R U . . .
C33 C 0.0229(4) 0.1131(2) 0.2587(2) 0.0231(11) Uani 1 1 d . . . . .
H33 H 0.006409 0.100884 0.300576 0.028 Uiso 1 1 calc R U . . .
C34 C 0.3248(4) 0.0418(2) 0.3126(2) 0.0247(11) Uani 1 1 d . . . . .
C35 C 0.4341(4) 0.0211(2) 0.3526(2) 0.0269(12) Uani 1 1 d . . . . .
H35A H 0.501428 0.045343 0.338351 0.040 Uiso 1 1 calc R U . . .
H35B H 0.446378 -0.027237 0.348143 0.040 Uiso 1 1 calc R U . . .
H35C H 0.424978 0.031720 0.397310 0.040 Uiso 1 1 calc R U . . .
C36 C 0.3408(5) 0.0285(2) 0.2428(2) 0.0300(12) Uani 1 1 d . . . . .
H36A H 0.366761 -0.017806 0.237613 0.045 Uiso 1 1 calc R U . . .
H36B H 0.399480 0.059305 0.228116 0.045 Uiso 1 1 calc R U . . .
H36C H 0.266552 0.035462 0.217793 0.045 Uiso 1 1 calc R U . . .
C37 C 0.2206(4) 0.0007(2) 0.3330(3) 0.0301(12) Uani 1 1 d . . . . .
H37A H 0.205718 0.012345 0.376788 0.045 Uiso 1 1 calc R U . . .
H37B H 0.238522 -0.047166 0.330555 0.045 Uiso 1 1 calc R U . . .
H37C H 0.151325 0.010866 0.304792 0.045 Uiso 1 1 calc R U . . .
N1 N 0.5730(3) 0.26893(18) 0.29464(17) 0.0192(9) Uani 1 1 d . . . . .
N2 N 0.5364(3) 0.34451(18) 0.36302(17) 0.0194(9) Uani 1 1 d . . . . .
N3 N 0.3066(3) 0.11438(18) 0.32503(18) 0.0203(9) Uani 1 1 d . . . . .
N4 N 0.2261(3) 0.21078(18) 0.33284(17) 0.0212(9) Uani 1 1 d . . . . .
P P 0.48844(11) 0.23965(6) 0.48743(6) 0.0215(3) Uani 1 1 d . . . . .
Si1 Si 0.52850(11) 0.25364(6) 0.38106(6) 0.0182(3) Uani 1 1 d . . . . .
Si2 Si 0.36358(11) 0.18385(6) 0.38007(6) 0.0189(3) Uani 1 1 d . . . . .
C38 C 0.558(2) -0.0085(9) 0.1333(8) 0.061(5) Uani 0.5 1 d D U P A -1
H38A H 0.491226 -0.033724 0.147446 0.091 Uiso 0.5 1 calc R U P A -1
H38B H 0.587654 0.021732 0.167328 0.091 Uiso 0.5 1 calc R U P A -1
H38C H 0.619237 -0.039712 0.123037 0.091 Uiso 0.5 1 calc R U P A -1
C39 C 0.624(2) 0.0925(12) 0.0405(11) 0.095(7) Uani 0.5 1 d D U P A -1
H39A H 0.696144 0.066957 0.038451 0.142 Uiso 0.5 1 calc R U P A -1
H39B H 0.636460 0.129262 0.071027 0.142 Uiso 0.5 1 calc R U P A -1
H39C H 0.599995 0.110820 -0.001506 0.142 Uiso 0.5 1 calc R U P A -1
C40 C 0.3850(16) 0.0856(10) 0.0814(11) 0.049(5) Uani 0.5 1 d D U P A -1
H40A H 0.361298 0.113904 0.044799 0.074 Uiso 0.5 1 calc R U P A -1
H40B H 0.402291 0.113799 0.118913 0.074 Uiso 0.5 1 calc R U P A -1
H40C H 0.321610 0.054558 0.089368 0.074 Uiso 0.5 1 calc R U P A -1
C41 C 0.624(2) -0.0747(15) -0.0675(14) 0.096(9) Uani 0.5 1 d D U P A -1
H41A H 0.677840 -0.037195 -0.071184 0.144 Uiso 0.5 1 calc R U P A -1
H41B H 0.621006 -0.101639 -0.106393 0.144 Uiso 0.5 1 calc R U P A -1
H41C H 0.650284 -0.102612 -0.031106 0.144 Uiso 0.5 1 calc R U P A -1
C42 C 0.453(2) 0.0248(10) -0.1079(9) 0.080(6) Uani 0.5 1 d D U P A -1
H42A H 0.378742 0.045755 -0.098765 0.120 Uiso 0.5 1 calc R U P A -1
H42B H 0.447513 0.008831 -0.151913 0.120 Uiso 0.5 1 calc R U P A -1
H42C H 0.515786 0.057734 -0.101875 0.120 Uiso 0.5 1 calc R U P A -1
C43 C 0.3651(16) -0.1029(9) -0.0623(8) 0.046(4) Uani 0.5 1 d D U P A -1
H43A H 0.358775 -0.122368 -0.105046 0.069 Uiso 0.5 1 calc R U P A -1
H43B H 0.291740 -0.080596 -0.054306 0.069 Uiso 0.5 1 calc R U P A -1
H43C H 0.381277 -0.138442 -0.030894 0.069 Uiso 0.5 1 calc R U P A -1
O O 0.4856(13) -0.0182(5) 0.0150(5) 0.098(3) Uani 0.5 1 d D U P A -1
Si3 Si 0.5124(16) 0.0388(8) 0.0653(7) 0.0716(14) Uani 0.5 1 d D U P A -1
Si4 Si 0.4815(16) -0.0429(8) -0.0564(7) 0.0716(14) Uani 0.5 1 d D U P A -1

loop_
_atom_site_aniso_label
_atom_site_aniso_U_11
_atom_site_aniso_U_22
_atom_site_aniso_U_33
_atom_site_aniso_U_23
_atom_site_aniso_U_13
_atom_site_aniso_U_12
B1 0.021(3) 0.024(3) 0.022(3) -0.003(2) -0.002(2) 0.000(2)
B2 0.025(3) 0.033(3) 0.020(3) 0.002(2) -0.006(2) 0.001(3)
B3 0.027(3) 0.031(3) 0.023(3) 0.009(2) -0.002(2) -0.001(3)
B4 0.021(3) 0.022(3) 0.032(3) -0.002(2) -0.002(2) 0.003(2)
B5 0.019(3) 0.032(3) 0.032(3) -0.001(3) -0.001(2) 0.003(3)
B6 0.024(3) 0.027(3) 0.027(3) 0.000(2) 0.002(2) 0.005(3)
B7 0.028(3) 0.026(3) 0.031(3) 0.001(3) -0.003(3) -0.003(3)
B8 0.020(3) 0.031(3) 0.034(3) 0.000(3) 0.000(3) 0.008(3)
B9 0.029(3) 0.031(3) 0.024(3) 0.001(3) -0.004(2) 0.001(3)
B10 0.024(3) 0.028(3) 0.028(3) 0.005(3) -0.007(3) 0.003(3)
C1 0.022(3) 0.025(3) 0.021(3) 0.002(2) 0.001(2) 0.002(2)
C2 0.021(3) 0.038(3) 0.024(3) 0.010(2) 0.003(2) -0.001(2)
C3 0.040(4) 0.080(5) 0.043(4) 0.037(3) -0.004(3) -0.013(3)
C4 0.047(4) 0.049(4) 0.041(3) -0.009(3) 0.018(3) -0.019(3)
C5 0.026(3) 0.041(3) 0.040(3) 0.011(3) 0.007(2) -0.005(3)
C6 0.023(3) 0.028(3) 0.013(2) 0.003(2) 0.0008(19) 0.002(2)
C7 0.022(3) 0.020(2) 0.014(2) 0.0011(19) 0.0048(19) -0.003(2)
C8 0.015(2) 0.021(3) 0.025(3) 0.001(2) 0.001(2) 0.002(2)
C9 0.024(3) 0.017(2) 0.024(3) -0.002(2) 0.003(2) 0.001(2)
C10 0.023(3) 0.025(3) 0.030(3) 0.000(2) 0.002(2) -0.002(2)
C11 0.029(3) 0.018(2) 0.028(3) -0.004(2) 0.008(2) 0.002(2)
C12 0.028(3) 0.020(2) 0.028(3) -0.001(2) 0.002(2) 0.004(2)
C13 0.026(3) 0.021(2) 0.023(3) -0.002(2) 0.005(2) 0.006(2)
C14 0.029(3) 0.028(3) 0.033(3) 0.003(2) 0.009(2) 0.004(2)
C15 0.036(3) 0.034(3) 0.042(3) 0.005(3) 0.016(3) -0.006(3)
C16 0.049(4) 0.027(3) 0.045(4) 0.002(3) 0.027(3) 0.004(3)
C17 0.054(4) 0.027(3) 0.022(3) 0.008(2) 0.015(2) 0.018(3)
C18 0.033(3) 0.025(3) 0.028(3) -0.002(2) 0.006(2) 0.007(2)
C19 0.023(3) 0.021(2) 0.016(2) -0.0005(19) 0.0010(19) 0.000(2)
C20 0.026(3) 0.026(3) 0.024(3) -0.003(2) 0.005(2) 0.006(2)
C21 0.030(3) 0.035(3) 0.020(3) -0.003(2) 0.000(2) 0.001(2)
C22 0.031(3) 0.023(3) 0.022(3) -0.005(2) 0.003(2) -0.001(2)
C23 0.021(3) 0.022(2) 0.027(3) 0.004(2) 0.000(2) 0.005(2)
C24 0.026(3) 0.021(3) 0.040(3) 0.000(2) 0.002(2) 0.003(2)
C25 0.021(3) 0.026(3) 0.037(3) -0.001(2) -0.001(2) 0.005(2)
C26 0.026(3) 0.025(3) 0.034(3) 0.001(2) -0.001(2) 0.006(2)
C27 0.017(2) 0.024(3) 0.019(2) 0.001(2) 0.0051(19) -0.005(2)
C28 0.023(3) 0.016(2) 0.022(3) 0.0031(19) -0.001(2) -0.001(2)
C29 0.027(3) 0.022(3) 0.028(3) 0.003(2) 0.003(2) -0.003(2)
C30 0.036(3) 0.026(3) 0.025(3) -0.006(2) -0.003(2) 0.003(2)
C31 0.033(3) 0.030(3) 0.033(3) -0.006(2) -0.017(2) 0.009(2)
C32 0.022(3) 0.023(3) 0.041(3) -0.003(2) -0.007(2) 0.001(2)
C33 0.022(3) 0.021(2) 0.027(3) 0.003(2) 0.003(2) -0.002(2)
C34 0.023(3) 0.018(2) 0.032(3) 0.006(2) -0.003(2) -0.002(2)
C35 0.021(3) 0.024(3) 0.035(3) 0.000(2) -0.002(2) 0.004(2)
C36 0.032(3) 0.023(3) 0.035(3) -0.007(2) 0.000(2) -0.002(2)
C37 0.026(3) 0.022(3) 0.042(3) 0.007(2) -0.003(2) 0.001(2)
N1 0.018(2) 0.022(2) 0.018(2) 0.0047(16) 0.0020(16) 0.0011(17)
N2 0.019(2) 0.018(2) 0.021(2) 0.0013(16) 0.0040(16) 0.0008(17)
N3 0.017(2) 0.020(2) 0.024(2) -0.0014(16) -0.0008(16) 0.0000(17)
N4 0.022(2) 0.022(2) 0.019(2) 0.0067(17) -0.0008(17) -0.0011(17)
P 0.0214(7) 0.0260(7) 0.0171(6) 0.0007(5) 0.0017(5) 0.0000(5)
Si1 0.0165(7) 0.0194(7) 0.0186(6) 0.0012(5) 0.0009(5) -0.0008(5)
Si2 0.0182(7) 0.0204(7) 0.0181(7) 0.0024(5) 0.0008(5) -0.0004(6)
C38 0.045(9) 0.058(9) 0.081(12) -0.017(8) 0.010(9) 0.015(7)
C39 0.110(14) 0.077(13) 0.102(16) 0.013(13) 0.042(12) 0.007(11)
C40 0.047(9) 0.051(9) 0.049(9) 0.022(7) -0.001(7) -0.012(8)
C41 0.077(14) 0.114(16) 0.095(16) 0.027(13) -0.011(12) 0.031(13)
C42 0.075(12) 0.091(13) 0.073(12) 0.004(11) 0.010(11) 0.012(11)
C43 0.051(8) 0.053(9) 0.037(8) -0.017(7) 0.019(6) 0.015(7)
O 0.136(6) 0.081(6) 0.077(6) -0.030(5) 0.009(6) -0.029(6)
Si3 0.075(2) 0.0702(19) 0.069(3) -0.013(2) 0.002(2) 0.0006(15)
Si4 0.075(2) 0.0702(19) 0.069(3) -0.013(2) 0.002(2) 0.0006(15)

loop_
_atom_type_symbol
_atom_type_description
_atom_type_scat_dispersion_real
_atom_type_scat_dispersion_imag
_atom_type_scat_source
C C 0.0033 0.0016 'International Tables Vol C Tables 4.2.6.8 and 6.1.1.4'
H H 0.0000 0.0000 'International Tables Vol C Tables 4.2.6.8 and 6.1.1.4'
B B 0.0013 0.0007 'International Tables Vol C Tables 4.2.6.8 and 6.1.1.4'
N N 0.0061 0.0033 'International Tables Vol C Tables 4.2.6.8 and 6.1.1.4'
O O 0.0106 0.0060 'International Tables Vol C Tables 4.2.6.8 and 6.1.1.4'
P P 0.1023 0.0942 'International Tables Vol C Tables 4.2.6.8 and 6.1.1.4'
Si Si 0.0817 0.0704 'International Tables Vol C Tables 4.2.6.8 and 6.1.1.4'

loop_
_geom_angle_atom_site_label_1
_geom_angle_atom_site_label_2
_geom_angle_atom_site_label_3
_geom_angle
_geom_angle_site_symmetry_1
_geom_angle_site_symmetry_3
_geom_angle_publ_flag
B2 B1 H1 120.8 . . ?
B5 B1 H1 121.2 . . ?
B5 B1 B2 110.1(4) . . ?
B7 B1 H1 121.6 . . ?
B7 B1 B2 60.9(3) . . ?
B7 B1 B5 61.2(3) . . ?
C6 B1 H1 122.8 . . ?
C6 B1 B2 59.5(3) . . ?
C6 B1 B5 107.1(4) . . ?
C6 B1 B7 107.2(4) . . ?
C6 B1 C7 59.3(3) . . ?
C7 B1 H1 123.0 . . ?
C7 B1 B2 107.5(4) . . ?
C7 B1 B5 58.7(3) . . ?
C7 B1 B7 106.9(4) . . ?
B1 B2 H2 122.7 . . ?
B1 B2 B7 59.0(3) . . ?
B3 B2 B1 107.1(4) . . ?
B3 B2 H2 121.2 . . ?
B3 B2 B7 108.8(4) . . ?
B3 B2 B9 60.8(3) . . ?
B7 B2 H2 122.1 . . ?
B9 B2 B1 107.5(4) . . ?
B9 B2 H2 121.6 . . ?
B9 B2 B7 60.7(3) . . ?
C6 B2 B1 58.1(3) . . ?
C6 B2 H2 124.5 . . ?
C6 B2 B3 58.8(3) . . ?
C6 B2 B7 104.7(4) . . ?
C6 B2 B9 105.7(4) . . ?
B2 B3 H3 121.7 . . ?
B2 B3 B4 107.6(4) . . ?
B2 B3 B9 59.7(3) . . ?
B2 B3 B10 107.5(4) . . ?
B4 B3 H3 122.0 . . ?
B4 B3 B9 107.3(4) . . ?
B4 B3 B10 59.6(3) . . ?
B9 B3 H3 122.5 . . ?
B9 B3 B10 59.8(3) . . ?
B10 B3 H3 122.6 . . ?
C6 B3 B2 59.3(3) . . ?
C6 B3 H3 124.1 . . ?
C6 B3 B4 58.6(3) . . ?
C6 B3 B9 105.2(4) . . ?
C6 B3 B10 105.0(4) . . ?
B3 B4 H4 121.3 . . ?
B3 B4 B6 109.1(4) . . ?
B6 B4 H4 121.7 . . ?
B10 B4 B3 60.4(3) . . ?
B10 B4 H4 122.3 . . ?
B10 B4 B6 60.6(3) . . ?
C6 B4 B3 58.7(3) . . ?
C6 B4 H4 123.6 . . ?
C6 B4 B6 106.0(4) . . ?
C6 B4 B10 105.7(4) . . ?
C6 B4 C7 59.2(3) . . ?
C7 B4 B3 106.9(4) . . ?
C7 B4 H4 123.1 . . ?
C7 B4 B6 58.5(3) . . ?
C7 B4 B10 106.2(4) . . ?
B1 B5 H5 122.4 . . ?
B1 B5 B7 59.0(3) . . ?
B1 B5 B8 106.7(4) . . ?
B6 B5 B1 107.4(4) . . ?
B6 B5 H5 121.6 . . ?
B6 B5 B7 107.8(4) . . ?
B6 B5 B8 60.2(3) . . ?
B7 B5 H5 122.5 . . ?
B8 B5 H5 122.4 . . ?
B8 B5 B7 59.8(3) . . ?
C7 B5 B1 59.2(3) . . ?
C7 B5 H5 123.5 . . ?
C7 B5 B6 59.1(3) . . ?
C7 B5 B7 105.6(4) . . ?
C7 B5 B8 105.9(4) . . ?
B4 B6 H6 122.2 . . ?
B4 B6 B10 59.4(3) . . ?
B5 B6 B4 107.5(4) . . ?
B5 B6 H6 121.3 . . ?
B5 B6 B8 60.7(3) . . ?
B5 B6 B10 108.6(4) . . ?
B8 B6 B4 107.8(4) . . ?
B8 B6 H6 121.6 . . ?
B8 B6 B10 60.4(3) . . ?
B10 B6 H6 122.1 . . ?
C7 B6 B4 58.7(3) . . ?
C7 B6 B5 58.9(3) . . ?
C7 B6 H6 124.0 . . ?
C7 B6 B8 106.2(4) . . ?
C7 B6 B10 105.4(4) . . ?
B1 B7 B2 60.1(3) . . ?
B1 B7 B5 59.9(3) . . ?
B1 B7 H7 122.3 . . ?
B1 B7 B8 107.6(4) . . ?
B1 B7 B9 107.1(4) . . ?
B2 B7 B5 108.4(4) . . ?
B2 B7 H7 121.7 . . ?
B2 B7 B8 108.1(4) . . ?
B2 B7 B9 59.2(3) . . ?
B5 B7 H7 121.4 . . ?
B5 B7 B9 108.3(4) . . ?
B8 B7 B5 60.0(3) . . ?
B8 B7 H7 121.5 . . ?
B8 B7 B9 60.6(3) . . ?
B9 B7 H7 122.0 . . ?
B5 B8 H8 122.0 . . ?
B5 B8 B9 108.0(4) . . ?
B5 B8 B10 107.2(4) . . ?
B6 B8 B5 59.2(3) . . ?
B6 B8 B7 107.3(4) . . ?
B6 B8 H8 122.0 . . ?
B6 B8 B9 107.7(4) . . ?
B6 B8 B10 60.3(3) . . ?
B7 B8 B5 60.2(3) . . ?
B7 B8 H8 122.0 . . ?
B7 B8 B9 60.0(3) . . ?
B7 B8 B10 107.1(4) . . ?
B9 B8 H8 121.8 . . ?
B10 B8 H8 122.3 . . ?
B10 B8 B9 59.3(3) . . ?
B2 B9 B3 59.6(3) . . ?
B2 B9 B7 60.1(3) . . ?
B2 B9 B8 107.8(4) . . ?
B2 B9 H9 121.9 . . ?
B2 B9 B10 107.7(4) . . ?
B3 B9 B7 107.4(4) . . ?
B3 B9 B8 108.1(4) . . ?
B3 B9 H9 121.8 . . ?
B7 B9 B8 59.4(3) . . ?
B7 B9 H9 122.3 . . ?
B8 B9 H9 121.7 . . ?
B10 B9 B3 60.1(3) . . ?
B10 B9 B7 107.2(4) . . ?
B10 B9 B8 60.1(3) . . ?
B10 B9 H9 121.9 . . ?
B3 B10 B6 108.2(4) . . ?
B3 B10 B8 108.4(4) . . ?
B3 B10 H10 121.4 . . ?
B4 B10 B3 60.0(3) . . ?
B4 B10 B6 59.9(3) . . ?
B4 B10 B8 107.3(4) . . ?
B4 B10 B9 107.8(4) . . ?
B4 B10 H10 122.1 . . ?
B6 B10 B8 59.3(3) . . ?
B6 B10 H10 121.9 . . ?
B8 B10 H10 121.8 . . ?
B9 B10 B3 60.1(3) . . ?
B9 B10 B6 108.0(4) . . ?
B9 B10 B8 60.6(3) . . ?
B9 B10 H10 121.5 . . ?
C2 C1 P 119.3(3) . . ?
C2 C1 Si2 134.1(4) . . ?
Si2 C1 P 105.6(3) . . ?
C1 C2 C3 109.1(4) . . ?
C4 C2 C1 110.9(4) . . ?
C4 C2 C3 108.1(5) . . ?
C5 C2 C1 111.6(4) . . ?
C5 C2 C3 108.7(4) . . ?
C5 C2 C4 108.3(4) . . ?
C2 C3 H3A 109.5 . . ?
C2 C3 H3B 109.5 . . ?
C2 C3 H3C 109.5 . . ?
H3A C3 H3B 109.5 . . ?
H3A C3 H3C 109.5 . . ?
H3B C3 H3C 109.5 . . ?
C2 C4 H4A 109.5 . . ?
C2 C4 H4B 109.5 . . ?
C2 C4 H4C 109.5 . . ?
H4A C4 H4B 109.5 . . ?
H4A C4 H4C 109.5 . . ?
H4B C4 H4C 109.5 . . ?
C2 C5 H5A 109.5 . . ?
C2 C5 H5B 109.5 . . ?
C2 C5 H5C 109.5 . . ?
H5A C5 H5B 109.5 . . ?
H5A C5 H5C 109.5 . . ?
H5B C5 H5C 109.5 . . ?
B1 C6 B2 62.4(3) . . ?
B1 C6 B3 113.1(4) . . ?
B1 C6 B4 112.0(4) . . ?
B1 C6 P 103.7(3) . . ?
B2 C6 P 128.7(3) . . ?
B3 C6 B2 61.9(3) . . ?
B3 C6 P 139.9(3) . . ?
B4 C6 B2 113.0(4) . . ?
B4 C6 B3 62.7(3) . . ?
B4 C6 P 117.7(3) . . ?
C7 C6 B1 61.0(3) . . ?
C7 C6 B2 111.1(4) . . ?
C7 C6 B3 111.2(4) . . ?
C7 C6 B4 60.5(3) . . ?
C7 C6 P 100.1(3) . . ?
B1 C7 Si1 108.3(3) . . ?
B4 C7 B1 110.8(4) . . ?
B4 C7 Si1 111.9(3) . . ?
B5 C7 B1 62.1(3) . . ?
B5 C7 B4 113.3(4) . . ?
B5 C7 B6 62.0(3) . . ?
B5 C7 Si1 134.1(3) . . ?
B6 C7 B1 112.0(4) . . ?
B6 C7 B4 62.8(3) . . ?
B6 C7 Si1 138.3(3) . . ?
C6 C7 B1 59.7(3) . . ?
C6 C7 B4 60.3(3) . . ?
C6 C7 B5 110.1(3) . . ?
C6 C7 B6 110.3(3) . . ?
C6 C7 Si1 98.8(3) . . ?
C13 C8 Si1 172.4(3) . . ?
N1 C8 C13 125.0(4) . . ?
N1 C8 N2 107.2(4) . . ?
N1 C8 Si1 55.8(2) . . ?
N2 C8 C13 127.6(4) . . ?
N2 C8 Si1 51.6(2) . . ?
C10 C9 C12 110.1(4) . . ?
C11 C9 C10 107.6(4) . . ?
C11 C9 C12 107.8(4) . . ?
N2 C9 C10 111.4(4) . . ?
N2 C9 C11 110.0(4) . . ?
N2 C9 C12 109.9(4) . . ?
C9 C10 H10A 109.5 . . ?
C9 C10 H10B 109.5 . . ?
C9 C10 H10C 109.5 . . ?
H10A C10 H10B 109.5 . . ?
H10A C10 H10C 109.5 . . ?
H10B C10 H10C 109.5 . . ?
C9 C11 H11A 109.5 . . ?
C9 C11 H11B 109.5 . . ?
C9 C11 H11C 109.5 . . ?
H11A C11 H11B 109.5 . . ?
H11A C11 H11C 109.5 . . ?
H11B C11 H11C 109.5 . . ?
C9 C12 H12A 109.5 . . ?
C9 C12 H12B 109.5 . . ?
C9 C12 H12C 109.5 . . ?
H12A C12 H12B 109.5 . . ?
H12A C12 H12C 109.5 . . ?
H12B C12 H12C 109.5 . . ?
C14 C13 C8 117.9(4) . . ?
C18 C13 C8 122.7(4) . . ?
C18 C13 C14 119.3(5) . . ?
C13 C14 H14 120.0 . . ?
C15 C14 C13 120.0(5) . . ?
C15 C14 H14 120.0 . . ?
C14 C15 H15 119.9 . . ?
C16 C15 C14 120.1(5) . . ?
C16 C15 H15 119.9 . . ?
C15 C16 H16 119.7 . . ?
C17 C16 C15 120.5(5) . . ?
C17 C16 H16 119.7 . . ?
C16 C17 H17 119.9 . . ?
C16 C17 C18 120.2(5) . . ?
C18 C17 H17 119.9 . . ?
C13 C18 C17 119.8(5) . . ?
C13 C18 H18 120.1 . . ?
C17 C18 H18 120.1 . . ?
C20 C19 C21 110.0(4) . . ?
C22 C19 C20 110.2(4) . . ?
C22 C19 C21 108.2(4) . . ?
N1 C19 C20 111.5(4) . . ?
N1 C19 C21 111.4(4) . . ?
N1 C19 C22 105.5(4) . . ?
C19 C20 H20A 109.5 . . ?
C19 C20 H20B 109.5 . . ?
C19 C20 H20C 109.5 . . ?
H20A C20 H20B 109.5 . . ?
H20A C20 H20C 109.5 . . ?
H20B C20 H20C 109.5 . . ?
C19 C21 H21A 109.5 . . ?
C19 C21 H21B 109.5 . . ?
C19 C21 H21C 109.5 . . ?
H21A C21 H21B 109.5 . . ?
H21A C21 H21C 109.5 . . ?
H21B C21 H21C 109.5 . . ?
C19 C22 H22A 109.5 . . ?
C19 C22 H22B 109.5 . . ?
C19 C22 H22C 109.5 . . ?
H22A C22 H22B 109.5 . . ?
H22A C22 H22C 109.5 . . ?
H22B C22 H22C 109.5 . . ?
C24 C23 C25 109.3(4) . . ?
C26 C23 C24 111.4(4) . . ?
C26 C23 C25 108.8(4) . . ?
N4 C23 C24 108.6(4) . . ?
N4 C23 C25 113.5(4) . . ?
N4 C23 C26 105.2(4) . . ?
C23 C24 H24A 109.5 . . ?
C23 C24 H24B 109.5 . . ?
C23 C24 H24C 109.5 . . ?
H24A C24 H24B 109.5 . . ?
H24A C24 H24C 109.5 . . ?
H24B C24 H24C 109.5 . . ?
C23 C25 H25A 109.5 . . ?
C23 C25 H25B 109.5 . . ?
C23 C25 H25C 109.5 . . ?
H25A C25 H25B 109.5 . . ?
H25A C25 H25C 109.5 . . ?
H25B C25 H25C 109.5 . . ?
C23 C26 H26A 109.5 . . ?
C23 C26 H26B 109.5 . . ?
C23 C26 H26C 109.5 . . ?
H26A C26 H26B 109.5 . . ?
H26A C26 H26C 109.5 . . ?
H26B C26 H26C 109.5 . . ?
C28 C27 Si2 174.9(3) . . ?
N3 C27 C28 127.9(4) . . ?
N3 C27 Si2 53.9(2) . . ?
N4 C27 C28 124.9(4) . . ?
N4 C27 N3 107.2(4) . . ?
N4 C27 Si2 53.4(2) . . ?
C29 C28 C27 119.5(4) . . ?
C33 C28 C27 119.9(4) . . ?
C33 C28 C29 120.3(4) . . ?
C28 C29 H29 120.0 . . ?
C30 C29 C28 119.9(5) . . ?
C30 C29 H29 120.0 . . ?
C29 C30 H30 120.2 . . ?
C29 C30 C31 119.6(5) . . ?
C31 C30 H30 120.2 . . ?
C30 C31 H31 119.8 . . ?
C32 C31 C30 120.5(5) . . ?
C32 C31 H31 119.8 . . ?
C31 C32 H32 119.7 . . ?
C31 C32 C33 120.5(5) . . ?
C33 C32 H32 119.7 . . ?
C28 C33 C32 119.0(5) . . ?
C28 C33 H33 120.5 . . ?
C32 C33 H33 120.5 . . ?
C35 C34 C36 109.7(4) . . ?
C35 C34 C37 109.1(4) . . ?
C36 C34 C37 109.4(4) . . ?
N3 C34 C35 106.7(4) . . ?
N3 C34 C36 111.7(4) . . ?
N3 C34 C37 110.2(4) . . ?
C34 C35 H35A 109.5 . . ?
C34 C35 H35B 109.5 . . ?
C34 C35 H35C 109.5 . . ?
H35A C35 H35B 109.5 . . ?
H35A C35 H35C 109.5 . . ?
H35B C35 H35C 109.5 . . ?
C34 C36 H36A 109.5 . . ?
C34 C36 H36B 109.5 . . ?
C34 C36 H36C 109.5 . . ?
H36A C36 H36B 109.5 . . ?
H36A C36 H36C 109.5 . . ?
H36B C36 H36C 109.5 . . ?
C34 C37 H37A 109.5 . . ?
C34 C37 H37B 109.5 . . ?
C34 C37 H37C 109.5 . . ?
H37A C37 H37B 109.5 . . ?
H37A C37 H37C 109.5 . . ?
H37B C37 H37C 109.5 . . ?
C8 N1 C19 129.3(4) . . ?
C8 N1 Si1 90.3(3) . . ?
C19 N1 Si1 140.4(3) . . ?
C8 N2 C9 126.3(4) . . ?
C8 N2 Si1 93.6(3) . . ?
C9 N2 Si1 140.1(3) . . ?
C27 N3 C34 127.5(4) . . ?
C27 N3 Si2 91.2(3) . . ?
C34 N3 Si2 140.6(3) . . ?
C23 N4 Si2 134.3(3) . . ?
C27 N4 C23 130.4(4) . . ?
C27 N4 Si2 92.2(3) . . ?
C1 P C6 110.9(2) . . ?
C1 P Si1 89.49(16) . . ?
C6 P Si1 79.93(14) . . ?
C7 Si1 C8 105.45(18) . . ?
C7 Si1 P 80.64(14) . . ?
C7 Si1 Si2 118.53(14) . . ?
N1 Si1 C7 96.48(18) . . ?
N1 Si1 C8 33.89(15) . . ?
N1 Si1 P 175.57(13) . . ?
N1 Si1 Si2 110.56(12) . . ?
N2 Si1 C7 112.06(18) . . ?
N2 Si1 C8 34.83(16) . . ?
N2 Si1 N1 68.65(16) . . ?
N2 Si1 P 109.22(13) . . ?
N2 Si1 Si2 128.93(13) . . ?
P Si1 C8 143.65(13) . . ?
P Si1 Si2 73.84(6) . . ?
Si2 Si1 C8 127.83(12) . . ?
C1 Si2 C27 135.8(2) . . ?
C1 Si2 N3 125.3(2) . . ?
C1 Si2 N4 125.2(2) . . ?
C1 Si2 Si1 89.67(16) . . ?
C27 Si2 Si1 133.55(13) . . ?
N3 Si2 C27 34.87(16) . . ?
N3 Si2 Si1 132.90(14) . . ?
N4 Si2 C27 34.41(16) . . ?
N4 Si2 N3 69.24(17) . . ?
N4 Si2 Si1 118.71(13) . . ?
H38A C38 H38B 109.5 . . ?
H38A C38 H38C 109.5 . . ?
H38B C38 H38C 109.5 . . ?
Si3 C38 H38A 109.5 . . ?
Si3 C38 H38B 109.5 . . ?
Si3 C38 H38C 109.5 . . ?
H39A C39 H39B 109.5 . . ?
H39A C39 H39C 109.5 . . ?
H39B C39 H39C 109.5 . . ?
Si3 C39 H39A 109.5 . . ?
Si3 C39 H39B 109.5 . . ?
Si3 C39 H39C 109.5 . . ?
H40A C40 H40B 109.5 . . ?
H40A C40 H40C 109.5 . . ?
H40B C40 H40C 109.5 . . ?
Si3 C40 H40A 109.5 . . ?
Si3 C40 H40B 109.5 . . ?
Si3 C40 H40C 109.5 . . ?
H41A C41 H41B 109.5 . . ?
H41A C41 H41C 109.5 . . ?
H41B C41 H41C 109.5 . . ?
Si4 C41 H41A 109.5 . . ?
Si4 C41 H41B 109.5 . . ?
Si4 C41 H41C 109.5 . . ?
H42A C42 H42B 109.5 . . ?
H42A C42 H42C 109.5 . . ?
H42B C42 H42C 109.5 . . ?
Si4 C42 H42A 109.5 . . ?
Si4 C42 H42B 109.5 . . ?
Si4 C42 H42C 109.5 . . ?
H43A C43 H43B 109.5 . . ?
H43A C43 H43C 109.5 . . ?
H43B C43 H43C 109.5 . . ?
Si4 C43 H43A 109.5 . . ?
Si4 C43 H43B 109.5 . . ?
Si4 C43 H43C 109.5 . . ?
Si3 O Si4 149.3(12) . . ?
C38 Si3 C39 112.7(12) . . ?
C38 Si3 C40 108.6(10) . . ?
C39 Si3 C40 111.1(11) . . ?
O Si3 C38 101.2(10) . . ?
O Si3 C39 110.3(11) . . ?
O Si3 C40 112.6(11) . . ?
C41 Si4 C43 116.1(12) . . ?
C42 Si4 C41 108.9(12) . . ?
C42 Si4 C43 111.5(11) . . ?
O Si4 C41 105.9(11) . . ?
O Si4 C42 109.9(10) . . ?
O Si4 C43 104.1(9) . . ?

loop_
_geom_bond_atom_site_label_1
_geom_bond_atom_site_label_2
_geom_bond_distance
_geom_bond_site_symmetry_2
_geom_bond_publ_flag
B1 H1 1.1200 . ?
B1 B2 1.765(8) . ?
B1 B5 1.762(8) . ?
B1 B7 1.747(8) . ?
B1 C6 1.692(7) . ?
B1 C7 1.713(7) . ?
B2 H2 1.1200 . ?
B2 B3 1.761(8) . ?
B2 B7 1.779(9) . ?
B2 B9 1.764(9) . ?
B2 C6 1.716(7) . ?
B3 H3 1.1200 . ?
B3 B4 1.776(8) . ?
B3 B9 1.783(8) . ?
B3 B10 1.784(9) . ?
B3 C6 1.708(7) . ?
B4 H4 1.1200 . ?
B4 B6 1.778(8) . ?
B4 B10 1.769(8) . ?
B4 C6 1.706(7) . ?
B4 C7 1.708(7) . ?
B5 H5 1.1200 . ?
B5 B6 1.756(8) . ?
B5 B7 1.785(8) . ?
B5 B8 1.783(8) . ?
B5 C7 1.704(7) . ?
B6 H6 1.1200 . ?
B6 B8 1.773(8) . ?
B6 B10 1.791(8) . ?
B6 C7 1.706(7) . ?
B7 H7 1.1200 . ?
B7 B8 1.779(8) . ?
B7 B9 1.791(8) . ?
B8 H8 1.1200 . ?
B8 B9 1.802(8) . ?
B8 B10 1.793(8) . ?
B9 H9 1.1200 . ?
B9 B10 1.778(8) . ?
B10 H10 1.1200 . ?
C1 C2 1.533(7) . ?
C1 P 1.780(5) . ?
C1 Si2 1.761(5) . ?
C2 C3 1.548(7) . ?
C2 C4 1.526(8) . ?
C2 C5 1.507(7) . ?
C3 H3A 0.9800 . ?
C3 H3B 0.9800 . ?
C3 H3C 0.9800 . ?
C4 H4A 0.9800 . ?
C4 H4B 0.9800 . ?
C4 H4C 0.9800 . ?
C5 H5A 0.9800 . ?
C5 H5B 0.9800 . ?
C5 H5C 0.9800 . ?
C6 C7 1.686(6) . ?
C6 P 1.964(5) . ?
C7 Si1 1.969(5) . ?
C8 C13 1.493(7) . ?
C8 N1 1.319(6) . ?
C8 N2 1.354(6) . ?
C8 Si1 2.365(5) . ?
C9 C10 1.531(6) . ?
C9 C11 1.523(7) . ?
C9 C12 1.535(6) . ?
C9 N2 1.491(6) . ?
C10 H10A 0.9800 . ?
C10 H10B 0.9800 . ?
C10 H10C 0.9800 . ?
C11 H11A 0.9800 . ?
C11 H11B 0.9800 . ?
C11 H11C 0.9800 . ?
C12 H12A 0.9800 . ?
C12 H12B 0.9800 . ?
C12 H12C 0.9800 . ?
C13 C14 1.398(7) . ?
C13 C18 1.379(7) . ?
C14 H14 0.9500 . ?
C14 C15 1.379(7) . ?
C15 H15 0.9500 . ?
C15 C16 1.370(8) . ?
C16 H16 0.9500 . ?
C16 C17 1.368(8) . ?
C17 H17 0.9500 . ?
C17 C18 1.394(7) . ?
C18 H18 0.9500 . ?
C19 C20 1.536(7) . ?
C19 C21 1.537(6) . ?
C19 C22 1.517(6) . ?
C19 N1 1.489(6) . ?
C20 H20A 0.9800 . ?
C20 H20B 0.9800 . ?
C20 H20C 0.9800 . ?
C21 H21A 0.9800 . ?
C21 H21B 0.9800 . ?
C21 H21C 0.9800 . ?
C22 H22A 0.9800 . ?
C22 H22B 0.9800 . ?
C22 H22C 0.9800 . ?
C23 C24 1.529(7) . ?
C23 C25 1.531(6) . ?
C23 C26 1.513(7) . ?
C23 N4 1.483(6) . ?
C24 H24A 0.9800 . ?
C24 H24B 0.9800 . ?
C24 H24C 0.9800 . ?
C25 H25A 0.9800 . ?
C25 H25B 0.9800 . ?
C25 H25C 0.9800 . ?
C26 H26A 0.9800 . ?
C26 H26B 0.9800 . ?
C26 H26C 0.9800 . ?
C27 C28 1.502(6) . ?
C27 N3 1.341(6) . ?
C27 N4 1.326(6) . ?
C27 Si2 2.344(5) . ?
C28 C29 1.392(7) . ?
C28 C33 1.380(7) . ?
C29 H29 0.9500 . ?
C29 C30 1.378(7) . ?
C30 H30 0.9500 . ?
C30 C31 1.388(8) . ?
C31 H31 0.9500 . ?
C31 C32 1.362(7) . ?
C32 H32 0.9500 . ?
C32 C33 1.397(6) . ?
C33 H33 0.9500 . ?
C34 C35 1.520(6) . ?
C34 C36 1.521(7) . ?
C34 C37 1.540(7) . ?
C34 N3 1.489(6) . ?
C35 H35A 0.9800 . ?
C35 H35B 0.9800 . ?
C35 H35C 0.9800 . ?
C36 H36A 0.9800 . ?
C36 H36B 0.9800 . ?
C36 H36C 0.9800 . ?
C37 H37A 0.9800 . ?
C37 H37B 0.9800 . ?
C37 H37C 0.9800 . ?
N1 Si1 1.956(4) . ?
N2 Si1 1.857(4) . ?
N3 Si2 1.894(4) . ?
N4 Si2 1.884(4) . ?
P Si1 2.3432(18) . ?
Si1 Si2 2.3519(18) . ?
C38 H38A 0.9800 . ?
C38 H38B 0.9800 . ?
C38 H38C 0.9800 . ?
C38 Si3 1.765(14) . ?
C39 H39A 0.9800 . ?
C39 H39B 0.9800 . ?
C39 H39C 0.9800 . ?
C39 Si3 1.777(14) . ?
C40 H40A 0.9800 . ?
C40 H40B 0.9800 . ?
C40 H40C 0.9800 . ?
C40 Si3 1.791(13) . ?
C41 H41A 0.9800 . ?
C41 H41B 0.9800 . ?
C41 H41C 0.9800 . ?
C41 Si4 1.786(14) . ?
C42 H42A 0.9800 . ?
C42 H42B 0.9800 . ?
C42 H42C 0.9800 . ?
C42 Si4 1.751(14) . ?
C43 H43A 0.9800 . ?
C43 H43B 0.9800 . ?
C43 H43C 0.9800 . ?
C43 Si4 1.792(14) . ?
O Si3 1.571(11) . ?
O Si4 1.583(11) . ?

loop_
_geom_torsion_atom_site_label_1
_geom_torsion_atom_site_label_2
_geom_torsion_atom_site_label_3
_geom_torsion_atom_site_label_4
_geom_torsion
_geom_torsion_site_symmetry_1
_geom_torsion_site_symmetry_2
_geom_torsion_site_symmetry_3
_geom_torsion_site_symmetry_4
_geom_torsion_publ_flag
B1 B2 B3 B4 0.7(6) . . . . ?
B1 B2 B3 B9 100.8(4) . . . . ?
B1 B2 B3 B10 63.5(5) . . . . ?
B1 B2 B3 C6 -33.8(4) . . . . ?
B1 B2 B7 B5 -36.7(4) . . . . ?
B1 B2 B7 B8 -100.2(4) . . . . ?
B1 B2 B7 B9 -137.5(4) . . . . ?
B1 B2 B9 B3 -100.2(4) . . . . ?
B1 B2 B9 B7 37.4(4) . . . . ?
B1 B2 B9 B8 0.8(5) . . . . ?
B1 B2 B9 B10 -62.7(5) . . . . ?
B1 B2 C6 B3 141.3(4) . . . . ?
B1 B2 C6 B4 103.7(4) . . . . ?
B1 B2 C6 C7 37.8(4) . . . . ?
B1 B2 C6 P -85.6(4) . . . . ?
B1 B5 B6 B4 1.4(5) . . . . ?
B1 B5 B6 B8 -99.7(4) . . . . ?
B1 B5 B6 B10 -61.5(5) . . . . ?
B1 B5 B6 C7 35.7(3) . . . . ?
B1 B5 B7 B2 36.8(4) . . . . ?
B1 B5 B7 B8 137.6(4) . . . . ?
B1 B5 B7 B9 99.5(4) . . . . ?
B1 B5 B8 B6 100.8(4) . . . . ?
B1 B5 B8 B7 -37.1(4) . . . . ?
B1 B5 B8 B9 0.5(5) . . . . ?
B1 B5 B8 B10 63.0(5) . . . . ?
B1 B5 C7 B4 -102.1(4) . . . . ?
B1 B5 C7 B6 -139.6(4) . . . . ?
B1 B5 C7 C6 -36.7(3) . . . . ?
B1 B5 C7 Si1 89.0(5) . . . . ?
B1 B7 B8 B5 37.7(4) . . . . ?
B1 B7 B8 B6 0.7(5) . . . . ?
B1 B7 B8 B9 -100.1(4) . . . . ?
B1 B7 B8 B10 -62.7(5) . . . . ?
B1 B7 B9 B2 -37.8(4) . . . . ?
B1 B7 B9 B3 -0.2(5) . . . . ?
B1 B7 B9 B8 100.9(4) . . . . ?
B1 B7 B9 B10 63.1(5) . . . . ?
B1 C6 C7 B4 143.7(4) . . . . ?
B1 C6 C7 B5 37.7(4) . . . . ?
B1 C6 C7 B6 104.2(4) . . . . ?
B1 C6 C7 Si1 -106.1(3) . . . . ?
B2 B1 B5 B6 63.2(5) . . . . ?
B2 B1 B5 B7 -37.6(4) . . . . ?
B2 B1 B5 B8 0.0(5) . . . . ?
B2 B1 B5 C7 98.8(4) . . . . ?
B2 B1 B7 B5 139.0(4) . . . . ?
B2 B1 B7 B8 101.2(4) . . . . ?
B2 B1 B7 B9 37.4(4) . . . . ?
B2 B1 C6 B3 -36.9(4) . . . . ?
B2 B1 C6 B4 -105.4(4) . . . . ?
B2 B1 C6 C7 -139.1(4) . . . . ?
B2 B1 C6 P 126.8(3) . . . . ?
B2 B1 C7 B4 2.8(5) . . . . ?
B2 B1 C7 B5 -103.2(4) . . . . ?
B2 B1 C7 B6 -65.2(5) . . . . ?
B2 B1 C7 C6 36.2(4) . . . . ?
B2 B1 C7 Si1 125.9(3) . . . . ?
B2 B3 B4 B6 62.8(5) . . . . ?
B2 B3 B4 B10 100.4(4) . . . . ?
B2 B3 B4 C6 -34.7(4) . . . . ?
B2 B3 B4 C7 1.0(5) . . . . ?
B2 B3 B9 B7 -37.8(4) . . . . ?
B2 B3 B9 B8 -100.4(4) . . . . ?
B2 B3 B9 B10 -138.0(4) . . . . ?
B2 B3 B10 B4 -100.5(4) . . . . ?
B2 B3 B10 B6 -63.5(5) . . . . ?
B2 B3 B10 B8 -0.7(5) . . . . ?
B2 B3 B10 B9 37.2(4) . . . . ?
B2 B3 C6 B1 37.1(4) . . . . ?
B2 B3 C6 B4 140.8(4) . . . . ?
B2 B3 C6 C7 103.4(4) . . . . ?
B2 B3 C6 P -117.8(5) . . . . ?
B2 B7 B8 B5 101.2(4) . . . . ?
B2 B7 B8 B6 64.2(5) . . . . ?
B2 B7 B8 B9 -36.7(4) . . . . ?
B2 B7 B8 B10 0.8(5) . . . . ?
B2 B7 B9 B3 37.5(4) . . . . ?
B2 B7 B9 B8 138.7(4) . . . . ?
B2 B7 B9 B10 100.9(4) . . . . ?
B2 B9 B10 B3 -37.2(4) . . . . ?
B2 B9 B10 B4 0.5(5) . . . . ?
B2 B9 B10 B6 63.8(5) . . . . ?
B2 B9 B10 B8 100.8(4) . . . . ?
B2 C6 C7 B1 -38.4(4) . . . . ?
B2 C6 C7 B4 105.3(4) . . . . ?
B2 C6 C7 B5 -0.7(5) . . . . ?
B2 C6 C7 B6 65.8(5) . . . . ?
B2 C6 C7 Si1 -144.6(3) . . . . ?
B3 B2 B7 B1 99.1(4) . . . . ?
B3 B2 B7 B5 62.4(5) . . . . ?
B3 B2 B7 B8 -1.2(5) . . . . ?
B3 B2 B7 B9 -38.5(4) . . . . ?
B3 B2 B9 B7 137.6(4) . . . . ?
B3 B2 B9 B8 100.9(4) . . . . ?
B3 B2 B9 B10 37.5(4) . . . . ?
B3 B2 C6 B1 -141.3(4) . . . . ?
B3 B2 C6 B4 -37.6(4) . . . . ?
B3 B2 C6 C7 -103.4(4) . . . . ?
B3 B2 C6 P 133.1(5) . . . . ?
B3 B4 B6 B5 -64.2(5) . . . . ?
B3 B4 B6 B8 -0.2(5) . . . . ?
B3 B4 B6 B10 37.5(4) . . . . ?
B3 B4 B6 C7 -98.6(4) . . . . ?
B3 B4 B10 B6 -138.6(4) . . . . ?
B3 B4 B10 B8 -101.6(4) . . . . ?
B3 B4 B10 B9 -37.7(4) . . . . ?
B3 B4 C6 B1 105.5(4) . . . . ?
B3 B4 C6 B2 37.3(4) . . . . ?
B3 B4 C6 C7 139.4(4) . . . . ?
B3 B4 C6 P -134.5(4) . . . . ?
B3 B4 C7 B1 -2.4(5) . . . . ?
B3 B4 C7 B5 65.2(5) . . . . ?
B3 B4 C7 B6 102.4(4) . . . . ?
B3 B4 C7 C6 -35.5(4) . . . . ?
B3 B4 C7 Si1 -123.4(4) . . . . ?
B3 B9 B10 B4 37.7(4) . . . . ?
B3 B9 B10 B6 101.0(4) . . . . ?
B3 B9 B10 B8 138.0(4) . . . . ?
B3 C6 C7 B1 -105.4(4) . . . . ?
B3 C6 C7 B4 38.3(4) . . . . ?
B3 C6 C7 B5 -67.7(5) . . . . ?
B3 C6 C7 B6 -1.1(5) . . . . ?
B3 C6 C7 Si1 148.5(3) . . . . ?
B4 B3 B9 B2 100.6(4) . . . . ?
B4 B3 B9 B7 62.9(5) . . . . ?
B4 B3 B9 B8 0.2(5) . . . . ?
B4 B3 B9 B10 -37.4(4) . . . . ?
B4 B3 B10 B6 37.0(4) . . . . ?
B4 B3 B10 B8 99.8(4) . . . . ?
B4 B3 B10 B9 137.7(4) . . . . ?
B4 B3 C6 B1 -103.7(4) . . . . ?
B4 B3 C6 B2 -140.8(4) . . . . ?
B4 B3 C6 C7 -37.4(4) . . . . ?
B4 B3 C6 P 101.4(5) . . . . ?
B4 B6 B8 B5 -100.4(4) . . . . ?
B4 B6 B8 B7 -63.0(5) . . . . ?
B4 B6 B8 B9 0.3(5) . . . . ?
B4 B6 B8 B10 37.2(4) . . . . ?
B4 B6 B10 B3 -37.0(4) . . . . ?
B4 B6 B10 B8 -138.1(4) . . . . ?
B4 B6 B10 B9 -100.5(5) . . . . ?
B4 B6 C7 B1 102.9(4) . . . . ?
B4 B6 C7 B5 141.0(4) . . . . ?
B4 B6 C7 C6 38.4(3) . . . . ?
B4 B6 C7 Si1 -93.0(5) . . . . ?
B4 C6 C7 B1 -143.7(4) . . . . ?
B4 C6 C7 B5 -106.0(4) . . . . ?
B4 C6 C7 B6 -39.5(4) . . . . ?
B4 C6 C7 Si1 110.2(3) . . . . ?
B5 B1 B2 B3 -64.4(5) . . . . ?
B5 B1 B2 B7 37.7(4) . . . . ?
B5 B1 B2 B9 -0.5(5) . . . . ?
B5 B1 B2 C6 -98.5(4) . . . . ?
B5 B1 B7 B2 -139.0(4) . . . . ?
B5 B1 B7 B8 -37.8(4) . . . . ?
B5 B1 B7 B9 -101.7(4) . . . . ?
B5 B1 C6 B2 103.6(4) . . . . ?
B5 B1 C6 B3 66.8(5) . . . . ?
B5 B1 C6 B4 -1.8(5) . . . . ?
B5 B1 C6 C7 -35.5(3) . . . . ?
B5 B1 C6 P -129.6(3) . . . . ?
B5 B1 C7 B4 106.1(4) . . . . ?
B5 B1 C7 B6 38.1(4) . . . . ?
B5 B1 C7 C6 139.5(4) . . . . ?
B5 B1 C7 Si1 -130.9(3) . . . . ?
B5 B6 B8 B7 37.5(4) . . . . ?
B5 B6 B8 B9 100.7(4) . . . . ?
B5 B6 B8 B10 137.6(4) . . . . ?
B5 B6 B10 B3 62.8(5) . . . . ?
B5 B6 B10 B4 99.8(4) . . . . ?
B5 B6 B10 B8 -38.3(4) . . . . ?
B5 B6 B10 B9 -0.8(6) . . . . ?
B5 B6 C7 B1 -38.1(4) . . . . ?
B5 B6 C7 B4 -141.0(4) . . . . ?
B5 B6 C7 C6 -102.6(4) . . . . ?
B5 B6 C7 Si1 126.0(5) . . . . ?
B5 B7 B8 B6 -37.1(4) . . . . ?
B5 B7 B8 B9 -137.9(4) . . . . ?
B5 B7 B8 B10 -100.5(4) . . . . ?
B5 B7 B9 B2 -100.9(4) . . . . ?
B5 B7 B9 B3 -63.4(5) . . . . ?
B5 B7 B9 B8 37.8(4) . . . . ?
B5 B7 B9 B10 -0.1(6) . . . . ?
B5 B8 B9 B2 -0.8(5) . . . . ?
B5 B8 B9 B3 62.2(5) . . . . ?
B5 B8 B9 B7 -37.7(4) . . . . ?
B5 B8 B9 B10 99.8(4) . . . . ?
B5 B8 B10 B3 -63.3(5) . . . . ?
B5 B8 B10 B4 0.0(5) . . . . ?
B5 B8 B10 B6 37.3(4) . . . . ?
B5 B8 B10 B9 -101.0(4) . . . . ?
B6 B4 B10 B3 138.6(4) . . . . ?
B6 B4 B10 B8 37.0(4) . . . . ?
B6 B4 B10 B9 100.9(4) . . . . ?
B6 B4 C6 B1 2.6(5) . . . . ?
B6 B4 C6 B2 -65.6(5) . . . . ?
B6 B4 C6 B3 -102.9(4) . . . . ?
B6 B4 C6 C7 36.5(3) . . . . ?
B6 B4 C6 P 122.6(3) . . . . ?
B6 B4 C7 B1 -104.8(4) . . . . ?
B6 B4 C7 B5 -37.2(4) . . . . ?
B6 B4 C7 C6 -137.9(4) . . . . ?
B6 B4 C7 Si1 134.2(3) . . . . ?
B6 B5 B7 B1 -99.9(4) . . . . ?
B6 B5 B7 B2 -63.1(5) . . . . ?
B6 B5 B7 B8 37.6(4) . . . . ?
B6 B5 B7 B9 -0.4(6) . . . . ?
B6 B5 B8 B7 -137.9(4) . . . . ?
B6 B5 B8 B9 -100.3(4) . . . . ?
B6 B5 B8 B10 -37.8(4) . . . . ?
B6 B5 C7 B1 139.6(4) . . . . ?
B6 B5 C7 B4 37.5(4) . . . . ?
B6 B5 C7 C6 102.9(4) . . . . ?
B6 B5 C7 Si1 -131.4(5) . . . . ?
B6 B8 B9 B2 -63.3(5) . . . . ?
B6 B8 B9 B3 -0.3(5) . . . . ?
B6 B8 B9 B7 -100.2(4) . . . . ?
B6 B8 B9 B10 37.3(4) . . . . ?
B6 B8 B10 B3 -100.6(4) . . . . ?
B6 B8 B10 B4 -37.3(4) . . . . ?
B6 B8 B10 B9 -138.3(4) . . . . ?
B7 B1 B2 B3 -102.1(4) . . . . ?
B7 B1 B2 B9 -38.1(4) . . . . ?
B7 B1 B2 C6 -136.2(4) . . . . ?
B7 B1 B5 B6 100.8(4) . . . . ?
B7 B1 B5 B8 37.5(4) . . . . ?
B7 B1 B5 C7 136.4(4) . . . . ?
B7 B1 C6 B2 39.3(4) . . . . ?
B7 B1 C6 B3 2.4(5) . . . . ?
B7 B1 C6 B4 -66.1(5) . . . . ?
B7 B1 C6 C7 -99.8(4) . . . . ?
B7 B1 C6 P 166.1(3) . . . . ?
B7 B1 C7 B4 66.9(5) . . . . ?
B7 B1 C7 B5 -39.2(4) . . . . ?
B7 B1 C7 B6 -1.1(5) . . . . ?
B7 B1 C7 C6 100.3(4) . . . . ?
B7 B1 C7 Si1 -170.1(3) . . . . ?
B7 B2 B3 B4 -61.7(5) . . . . ?
B7 B2 B3 B9 38.4(4) . . . . ?
B7 B2 B3 B10 1.2(5) . . . . ?
B7 B2 B3 C6 -96.2(4) . . . . ?
B7 B2 B9 B3 -137.6(4) . . . . ?
B7 B2 B9 B8 -36.6(4) . . . . ?
B7 B2 B9 B10 -100.1(4) . . . . ?
B7 B2 C6 B1 -37.9(4) . . . . ?
B7 B2 C6 B3 103.4(4) . . . . ?
B7 B2 C6 B4 65.8(5) . . . . ?
B7 B2 C6 C7 -0.1(5) . . . . ?
B7 B2 C6 P -123.5(4) . . . . ?
B7 B5 B6 B4 63.6(5) . . . . ?
B7 B5 B6 B8 -37.5(4) . . . . ?
B7 B5 B6 B10 0.7(5) . . . . ?
B7 B5 B6 C7 97.9(4) . . . . ?
B7 B5 B8 B6 137.9(4) . . . . ?
B7 B5 B8 B9 37.6(4) . . . . ?
B7 B5 B8 B10 100.1(4) . . . . ?
B7 B5 C7 B1 37.9(4) . . . . ?
B7 B5 C7 B4 -64.2(5) . . . . ?
B7 B5 C7 B6 -101.7(4) . . . . ?
B7 B5 C7 C6 1.2(5) . . . . ?
B7 B5 C7 Si1 126.9(4) . . . . ?
B7 B8 B9 B2 36.9(4) . . . . ?
B7 B8 B9 B3 99.9(4) . . . . ?
B7 B8 B9 B10 137.5(4) . . . . ?
B7 B8 B10 B3 0.0(5) . . . . ?
B7 B8 B10 B4 63.3(5) . . . . ?
B7 B8 B10 B6 100.6(4) . . . . ?
B7 B8 B10 B9 -37.7(4) . . . . ?
B7 B9 B10 B3 -100.5(4) . . . . ?
B7 B9 B10 B4 -62.8(5) . . . . ?
B7 B9 B10 B6 0.5(6) . . . . ?
B7 B9 B10 B8 37.5(4) . . . . ?
B8 B5 B6 B4 101.0(4) . . . . ?
B8 B5 B6 B10 38.2(4) . . . . ?
B8 B5 B6 C7 135.3(4) . . . . ?
B8 B5 B7 B1 -137.6(4) . . . . ?
B8 B5 B7 B2 -100.8(4) . . . . ?
B8 B5 B7 B9 -38.0(4) . . . . ?
B8 B5 C7 B1 100.3(4) . . . . ?
B8 B5 C7 B4 -1.8(5) . . . . ?
B8 B5 C7 B6 -39.3(4) . . . . ?
B8 B5 C7 C6 63.6(5) . . . . ?
B8 B5 C7 Si1 -170.7(4) . . . . ?
B8 B6 B10 B3 101.1(4) . . . . ?
B8 B6 B10 B4 138.1(4) . . . . ?
B8 B6 B10 B9 37.5(4) . . . . ?
B8 B6 C7 B1 1.5(5) . . . . ?
B8 B6 C7 B4 -101.3(4) . . . . ?
B8 B6 C7 B5 39.7(4) . . . . ?
B8 B6 C7 C6 -62.9(5) . . . . ?
B8 B6 C7 Si1 165.7(4) . . . . ?
B8 B7 B9 B2 -138.7(4) . . . . ?
B8 B7 B9 B3 -101.1(4) . . . . ?
B8 B7 B9 B10 -37.8(4) . . . . ?
B8 B9 B10 B3 -138.0(4) . . . . ?
B8 B9 B10 B4 -100.3(4) . . . . ?
B8 B9 B10 B6 -37.0(4) . . . . ?
B9 B2 B3 B4 -100.1(5) . . . . ?
B9 B2 B3 B10 -37.3(4) . . . . ?
B9 B2 B3 C6 -134.6(4) . . . . ?
B9 B2 B7 B1 137.5(4) . . . . ?
B9 B2 B7 B5 100.8(4) . . . . ?
B9 B2 B7 B8 37.3(4) . . . . ?
B9 B2 C6 B1 -101.1(4) . . . . ?
B9 B2 C6 B3 40.2(4) . . . . ?
B9 B2 C6 B4 2.6(5) . . . . ?
B9 B2 C6 C7 -63.2(5) . . . . ?
B9 B2 C6 P 173.3(3) . . . . ?
B9 B3 B4 B6 0.0(5) . . . . ?
B9 B3 B4 B10 37.5(4) . . . . ?
B9 B3 B4 C6 -97.6(4) . . . . ?
B9 B3 B4 C7 -61.9(5) . . . . ?
B9 B3 B10 B4 -137.7(4) . . . . ?
B9 B3 B10 B6 -100.7(4) . . . . ?
B9 B3 B10 B8 -37.9(4) . . . . ?
B9 B3 C6 B1 -2.5(5) . . . . ?
B9 B3 C6 B2 -39.6(4) . . . . ?
B9 B3 C6 B4 101.2(4) . . . . ?
B9 B3 C6 C7 63.8(5) . . . . ?
B9 B3 C6 P -157.4(4) . . . . ?
B9 B7 B8 B5 137.9(4) . . . . ?
B9 B7 B8 B6 100.8(4) . . . . ?
B9 B7 B8 B10 37.4(4) . . . . ?
B9 B8 B10 B3 37.7(4) . . . . ?
B9 B8 B10 B4 101.0(4) . . . . ?
B9 B8 B10 B6 138.3(4) . . . . ?
B10 B3 B4 B6 -37.5(4) . . . . ?
B10 B3 B4 C6 -135.1(4) . . . . ?
B10 B3 B4 C7 -99.4(4) . . . . ?
B10 B3 B9 B2 138.0(4) . . . . ?
B10 B3 B9 B7 100.3(4) . . . . ?
B10 B3 B9 B8 37.6(4) . . . . ?
B10 B3 C6 B1 -64.7(5) . . . . ?
B10 B3 C6 B2 -101.7(4) . . . . ?
B10 B3 C6 B4 39.0(4) . . . . ?
B10 B3 C6 C7 1.7(5) . . . . ?
B10 B3 C6 P 140.5(4) . . . . ?
B10 B4 B6 B5 -101.6(4) . . . . ?
B10 B4 B6 B8 -37.6(4) . . . . ?
B10 B4 B6 C7 -136.1(4) . . . . ?
B10 B4 C6 B1 65.9(5) . . . . ?
B10 B4 C6 B2 -2.3(5) . . . . ?
B10 B4 C6 B3 -39.6(4) . . . . ?
B10 B4 C6 C7 99.8(4) . . . . ?
B10 B4 C6 P -174.1(3) . . . . ?
B10 B4 C7 B1 -65.7(5) . . . . ?
B10 B4 C7 B5 1.8(5) . . . . ?
B10 B4 C7 B6 39.0(4) . . . . ?
B10 B4 C7 C6 -98.9(4) . . . . ?
B10 B4 C7 Si1 173.3(3) . . . . ?
B10 B6 B8 B5 -137.6(4) . . . . ?
B10 B6 B8 B7 -100.1(5) . . . . ?
B10 B6 B8 B9 -36.9(4) . . . . ?
B10 B6 C7 B1 64.6(5) . . . . ?
B10 B6 C7 B4 -38.3(4) . . . . ?
B10 B6 C7 B5 102.7(4) . . . . ?
B10 B6 C7 C6 0.1(5) . . . . ?
B10 B6 C7 Si1 -131.3(4) . . . . ?
B10 B8 B9 B2 -100.6(4) . . . . ?
B10 B8 B9 B3 -37.6(4) . . . . ?
B10 B8 B9 B7 -137.5(4) . . . . ?
C2 C1 P C6 100.6(4) . . . . ?
C2 C1 P Si1 179.6(4) . . . . ?
C2 C1 Si2 C27 8.8(6) . . . . ?
C2 C1 Si2 N3 -35.7(6) . . . . ?
C2 C1 Si2 N4 52.4(6) . . . . ?
C2 C1 Si2 Si1 178.1(5) . . . . ?
C6 B1 B2 B3 34.1(4) . . . . ?
C6 B1 B2 B7 136.2(4) . . . . ?
C6 B1 B2 B9 98.0(4) . . . . ?
C6 B1 B5 B6 0.2(5) . . . . ?
C6 B1 B5 B7 -100.6(4) . . . . ?
C6 B1 B5 B8 -63.0(5) . . . . ?
C6 B1 B5 C7 35.8(3) . . . . ?
C6 B1 B7 B2 -38.6(4) . . . . ?
C6 B1 B7 B5 100.4(4) . . . . ?
C6 B1 B7 B8 62.6(5) . . . . ?
C6 B1 B7 B9 -1.3(5) . . . . ?
C6 B1 C7 B4 -33.4(4) . . . . ?
C6 B1 C7 B5 -139.5(4) . . . . ?
C6 B1 C7 B6 -101.4(4) . . . . ?
C6 B1 C7 Si1 89.7(3) . . . . ?
C6 B2 B3 B4 34.5(4) . . . . ?
C6 B2 B3 B9 134.6(4) . . . . ?
C6 B2 B3 B10 97.3(4) . . . . ?
C6 B2 B7 B1 37.5(3) . . . . ?
C6 B2 B7 B5 0.8(5) . . . . ?
C6 B2 B7 B8 -62.8(5) . . . . ?
C6 B2 B7 B9 -100.0(4) . . . . ?
C6 B2 B9 B3 -39.3(4) . . . . ?
C6 B2 B9 B7 98.3(4) . . . . ?
C6 B2 B9 B8 61.7(5) . . . . ?
C6 B2 B9 B10 -1.8(5) . . . . ?
C6 B3 B4 B6 97.6(4) . . . . ?
C6 B3 B4 B10 135.1(4) . . . . ?
C6 B3 B4 C7 35.7(4) . . . . ?
C6 B3 B9 B2 39.4(4) . . . . ?
C6 B3 B9 B7 1.6(5) . . . . ?
C6 B3 B9 B8 -61.0(5) . . . . ?
C6 B3 B9 B10 -98.7(4) . . . . ?
C6 B3 B10 B4 -38.6(3) . . . . ?
C6 B3 B10 B6 -1.6(5) . . . . ?
C6 B3 B10 B8 61.3(5) . . . . ?
C6 B3 B10 B9 99.2(4) . . . . ?
C6 B4 B6 B5 -2.4(5) . . . . ?
C6 B4 B6 B8 61.7(4) . . . . ?
C6 B4 B6 B10 99.3(4) . . . . ?
C6 B4 B6 C7 -36.8(3) . . . . ?
C6 B4 B10 B3 38.8(4) . . . . ?
C6 B4 B10 B6 -99.9(4) . . . . ?
C6 B4 B10 B8 -62.9(5) . . . . ?
C6 B4 B10 B9 1.1(5) . . . . ?
C6 B4 C7 B1 33.1(4) . . . . ?
C6 B4 C7 B5 100.7(4) . . . . ?
C6 B4 C7 B6 137.9(4) . . . . ?
C6 B4 C7 Si1 -87.8(3) . . . . ?
C7 B1 B2 B3 -2.1(5) . . . . ?
C7 B1 B2 B7 100.0(4) . . . . ?
C7 B1 B2 B9 61.8(5) . . . . ?
C7 B1 B2 C6 -36.2(4) . . . . ?
C7 B1 B5 B6 -35.6(3) . . . . ?
C7 B1 B5 B7 -136.4(4) . . . . ?
C7 B1 B5 B8 -98.8(4) . . . . ?
C7 B1 B7 B2 -101.0(4) . . . . ?
C7 B1 B7 B5 38.0(4) . . . . ?
C7 B1 B7 B8 0.2(5) . . . . ?
C7 B1 B7 B9 -63.6(5) . . . . ?
C7 B1 C6 B2 139.1(4) . . . . ?
C7 B1 C6 B3 102.3(4) . . . . ?
C7 B1 C6 B4 33.7(3) . . . . ?
C7 B1 C6 P -94.1(3) . . . . ?
C7 B4 B6 B5 34.4(3) . . . . ?
C7 B4 B6 B8 98.4(4) . . . . ?
C7 B4 B6 B10 136.1(4) . . . . ?
C7 B4 B10 B3 100.6(4) . . . . ?
C7 B4 B10 B6 -38.1(4) . . . . ?
C7 B4 B10 B8 -1.1(5) . . . . ?
C7 B4 B10 B9 62.8(5) . . . . ?
C7 B4 C6 B1 -33.9(3) . . . . ?
C7 B4 C6 B2 -102.1(4) . . . . ?
C7 B4 C6 B3 -139.4(4) . . . . ?
C7 B4 C6 P 86.1(3) . . . . ?
C7 B5 B6 B4 -34.3(3) . . . . ?
C7 B5 B6 B8 -135.3(4) . . . . ?
C7 B5 B6 B10 -97.1(4) . . . . ?
C7 B5 B7 B1 -38.0(4) . . . . ?
C7 B5 B7 B2 -1.2(5) . . . . ?
C7 B5 B7 B8 99.6(4) . . . . ?
C7 B5 B7 B9 61.5(5) . . . . ?
C7 B5 B8 B6 38.8(4) . . . . ?
C7 B5 B8 B7 -99.1(4) . . . . ?
C7 B5 B8 B9 -61.5(5) . . . . ?
C7 B5 B8 B10 1.0(5) . . . . ?
C7 B6 B8 B5 -38.8(4) . . . . ?
C7 B6 B8 B7 -1.3(5) . . . . ?
C7 B6 B8 B9 61.9(5) . . . . ?
C7 B6 B8 B10 98.8(4) . . . . ?
C7 B6 B10 B3 0.9(5) . . . . ?
C7 B6 B10 B4 37.9(3) . . . . ?
C7 B6 B10 B8 -100.2(4) . . . . ?
C7 B6 B10 B9 -62.6(5) . . . . ?
C8 C13 C14 C15 178.6(5) . . . . ?
C8 C13 C18 C17 -178.2(4) . . . . ?
C8 N2 Si1 C7 85.5(3) . . . . ?
C8 N2 Si1 N1 -2.9(3) . . . . ?
C8 N2 Si1 P 172.9(2) . . . . ?
C8 N2 Si1 Si2 -102.7(3) . . . . ?
C9 N2 Si1 C7 -94.6(5) . . . . ?
C9 N2 Si1 C8 180.0(6) . . . . ?
C9 N2 Si1 N1 177.0(5) . . . . ?
C9 N2 Si1 P -7.1(5) . . . . ?
C9 N2 Si1 Si2 77.3(5) . . . . ?
C10 C9 N2 C8 -64.0(5) . . . . ?
C10 C9 N2 Si1 116.0(5) . . . . ?
C11 C9 N2 C8 176.8(4) . . . . ?
C11 C9 N2 Si1 -3.2(6) . . . . ?
C12 C9 N2 C8 58.3(6) . . . . ?
C12 C9 N2 Si1 -121.7(4) . . . . ?
C13 C8 N1 C19 -9.3(7) . . . . ?
C13 C8 N1 Si1 170.9(4) . . . . ?
C13 C8 N2 C9 9.5(7) . . . . ?
C13 C8 N2 Si1 -170.5(4) . . . . ?
C13 C14 C15 C16 -0.4(8) . . . . ?
C14 C13 C18 C17 -0.7(7) . . . . ?
C14 C15 C16 C17 -0.5(8) . . . . ?
C15 C16 C17 C18 0.7(8) . . . . ?
C16 C17 C18 C13 -0.1(7) . . . . ?
C18 C13 C14 C15 1.0(7) . . . . ?
C20 C19 N1 C8 66.1(6) . . . . ?
C20 C19 N1 Si1 -114.1(5) . . . . ?
C21 C19 N1 C8 -57.2(6) . . . . ?
C21 C19 N1 Si1 122.6(4) . . . . ?
C22 C19 N1 C8 -174.3(4) . . . . ?
C22 C19 N1 Si1 5.5(6) . . . . ?
C23 N4 Si2 C1 77.7(5) . . . . ?
C23 N4 Si2 C27 -160.6(6) . . . . ?
C23 N4 Si2 N3 -163.0(5) . . . . ?
C23 N4 Si2 Si1 -34.5(5) . . . . ?
C24 C23 N4 C27 -80.7(6) . . . . ?
C24 C23 N4 Si2 73.5(5) . . . . ?
C25 C23 N4 C27 41.0(7) . . . . ?
C25 C23 N4 Si2 -164.7(4) . . . . ?
C26 C23 N4 C27 159.9(5) . . . . ?
C26 C23 N4 Si2 -45.9(6) . . . . ?
C27 C28 C29 C30 -172.3(4) . . . . ?
C27 C28 C33 C32 173.3(4) . . . . ?
C27 N3 Si2 C1 121.4(3) . . . . ?
C27 N3 Si2 N4 2.3(3) . . . . ?
C27 N3 Si2 Si1 -108.2(3) . . . . ?
C27 N4 Si2 C1 -121.6(3) . . . . ?
C27 N4 Si2 N3 -2.3(3) . . . . ?
C27 N4 Si2 Si1 126.2(2) . . . . ?
C28 C27 N3 C34 -13.3(8) . . . . ?
C28 C27 N3 Si2 174.0(4) . . . . ?
C28 C27 N4 C23 -12.2(8) . . . . ?
C28 C27 N4 Si2 -174.1(4) . . . . ?
C28 C29 C30 C31 -0.3(7) . . . . ?
C29 C28 C33 C32 -0.4(7) . . . . ?
C29 C30 C31 C32 -1.9(7) . . . . ?
C30 C31 C32 C33 2.9(7) . . . . ?
C31 C32 C33 C28 -1.8(7) . . . . ?
C33 C28 C29 C30 1.4(7) . . . . ?
C34 N3 Si2 C1 -49.5(6) . . . . ?
C34 N3 Si2 C27 -170.9(7) . . . . ?
C34 N3 Si2 N4 -168.6(5) . . . . ?
C34 N3 Si2 Si1 80.9(5) . . . . ?
C35 C34 N3 C27 -178.1(4) . . . . ?
C35 C34 N3 Si2 -9.5(7) . . . . ?
C36 C34 N3 C27 62.1(6) . . . . ?
C36 C34 N3 Si2 -129.4(4) . . . . ?
C37 C34 N3 C27 -59.8(6) . . . . ?
C37 C34 N3 Si2 108.8(5) . . . . ?
N1 C8 C13 C14 -88.6(6) . . . . ?
N1 C8 C13 C18 88.9(6) . . . . ?
N1 C8 N2 C9 -175.7(4) . . . . ?
N1 C8 N2 Si1 4.3(4) . . . . ?
N2 C8 C13 C14 85.3(6) . . . . ?
N2 C8 C13 C18 -97.2(6) . . . . ?
N2 C8 N1 C19 175.8(4) . . . . ?
N2 C8 N1 Si1 -4.0(3) . . . . ?
N3 C27 C28 C29 -89.7(6) . . . . ?
N3 C27 C28 C33 96.5(6) . . . . ?
N3 C27 N4 C23 165.0(4) . . . . ?
N3 C27 N4 Si2 3.2(4) . . . . ?
N4 C27 C28 C29 87.0(6) . . . . ?
N4 C27 C28 C33 -86.8(6) . . . . ?
N4 C27 N3 C34 169.6(4) . . . . ?
N4 C27 N3 Si2 -3.2(4) . . . . ?
P C1 C2 C3 -56.9(6) . . . . ?
P C1 C2 C4 62.1(5) . . . . ?
P C1 C2 C5 -177.0(3) . . . . ?
P C1 Si2 C27 -159.0(2) . . . . ?
P C1 Si2 N3 156.53(19) . . . . ?
P C1 Si2 N4 -115.3(2) . . . . ?
P C1 Si2 Si1 10.4(2) . . . . ?
P C6 C7 B1 100.2(3) . . . . ?
P C6 C7 B4 -116.1(3) . . . . ?
P C6 C7 B5 137.9(3) . . . . ?
P C6 C7 B6 -155.6(3) . . . . ?
P C6 C7 Si1 -6.0(3) . . . . ?
Si1 C8 N1 C19 179.9(5) . . . . ?
Si1 C8 N2 C9 -180.0(5) . . . . ?
Si2 C1 C2 C3 136.7(5) . . . . ?
Si2 C1 C2 C4 -104.3(5) . . . . ?
Si2 C1 C2 C5 16.6(7) . . . . ?
Si2 C1 P C6 -89.4(3) . . . . ?
Si2 C1 P Si1 -10.4(2) . . . . ?
Si2 C27 N3 C34 172.7(5) . . . . ?
Si2 C27 N4 C23 161.9(6) . . . . ?
Si3 O Si4 C41 87(3) . . . . ?
Si3 O Si4 C42 -30(3) . . . . ?
Si3 O Si4 C43 -150(2) . . . . ?
Si4 O Si3 C38 -149(2) . . . . ?
Si4 O Si3 C39 -29(3) . . . . ?
Si4 O Si3 C40 96(3) . . . . ?
